data_7234269
loop_
_publ_author_name
'Shunsuke Sasaki'
'Kazunobu Igawa'
'Gen-ichi Konishi'

_publ_section_title
;
 The effect of regioisomerism on the solid-state fluorescence of
 bis(piperidyl)anthracenes: structurally simple but bright AIE luminogens
;
_journal_name_full 'Journal of Materials Chemistry C'
_journal_page_first 5940
_journal_page_last 5950
_journal_paper_doi 10.1039/C5TC00946D
_journal_volume 3
_journal_year 2015
_chemical_formula_moiety 'C24 H28 N2'
_chemical_formula_sum 'C24 H28 N2'
_chemical_formula_weight 344.50
_chemical_melting_point 500.1(17)
_space_group_IT_number 14
_space_group_name_Hall '-P 2yn'
_space_group_name_H-M_alt 'P 1 21/n 1'
_symmetry_cell_setting monoclinic
_symmetry_Int_Tables_number 14
_symmetry_space_group_name_Hall '-P 2yn'
_symmetry_space_group_name_H-M 'P 1 21/n 1'
_atom_sites_solution_hydrogens geom
_atom_sites_solution_primary direct
_atom_sites_solution_secondary difmap
_cell_angle_alpha 90.0000
_cell_angle_beta 90.118(18)
_cell_angle_gamma 90.0000
_cell_formula_units_Z 12
_cell_length_a 18.041(5)
_cell_length_b 10.854(3)
_cell_length_c 29.573(8)
_cell_measurement_reflns_used 40989
_cell_measurement_temperature 123
_cell_measurement_theta_max 68.17
_cell_measurement_theta_min 2.99
_cell_volume 5791(3)
_computing_cell_refinement 'RAPID AUTO'
_computing_data_collection 'RAPID AUTO (Rigaku, ????)'
_computing_data_reduction 'RAPID AUTO'
_computing_molecular_graphics 'CrystalStructure 4.0'
_computing_publication_material 'CrystalStructure 4.0 (Rigaku, 2010)'
_computing_structure_refinement 'SHELXL97 (Sheldrick, 2008)'
_computing_structure_solution 'SIR92 (Altomare, et al., 1994)'
_diffrn_ambient_temperature 123
_diffrn_detector_area_resol_mean 10.000
_diffrn_measured_fraction_theta_full 0.995
_diffrn_measured_fraction_theta_max 0.995
_diffrn_measurement_device_type 'Rigaku R-AXIS RAPID'
_diffrn_measurement_method \w
_diffrn_radiation_type 'Cu K\a'
_diffrn_radiation_wavelength 1.54187
_diffrn_reflns_av_R_equivalents 0.0552
_diffrn_reflns_limit_h_max 21
_diffrn_reflns_limit_h_min -21
_diffrn_reflns_limit_k_max 13
_diffrn_reflns_limit_k_min -13
_diffrn_reflns_limit_l_max 35
_diffrn_reflns_limit_l_min -35
_diffrn_reflns_number 72325
_diffrn_reflns_theta_full 68.25
_diffrn_reflns_theta_max 68.25
_diffrn_standards_interval_count .
_diffrn_standards_number 0
_exptl_absorpt_coefficient_mu 0.523
_exptl_absorpt_correction_type none
_exptl_crystal_colour yellow
_exptl_crystal_density_diffrn 1.185
_exptl_crystal_density_method 'not measured'
_exptl_crystal_description prism
_exptl_crystal_F_000 2232.00
_exptl_crystal_size_max 0.220
_exptl_crystal_size_mid 0.220
_exptl_crystal_size_min 0.200
_refine_diff_density_max 0.700
_refine_diff_density_min -0.560
_refine_ls_extinction_method none
_refine_ls_goodness_of_fit_ref 1.000
_refine_ls_hydrogen_treatment constr
_refine_ls_number_parameters 703
_refine_ls_number_reflns 10538
_refine_ls_number_restraints 0
_refine_ls_R_factor_gt 0.0531
_refine_ls_shift/su_max 0.001
_refine_ls_structure_factor_coef Fsqd
_refine_ls_weighting_details 'w = 1/[\s^2^(Fo^2^)+(0.0237P)^2^+0.0000P] where P=(Fo^2^+2Fc^2^)/3'
_refine_ls_weighting_scheme calc
_refine_ls_wR_factor_ref 0.0863
_reflns_number_gt 4361
_reflns_number_total 10538
_reflns_threshold_expression F^2^>2.0\s(F^2^)
_cod_data_source_file J-Mater-Chem-C-2015-3-5940.cif
_cod_data_source_block 14BPA
_cod_depositor_comments
;
The following automatic conversions were performed:

data item '_chemical_melting_point' value '225.3-228.7 degC' was
changed to '500.1(17)' -- it was converted from degrees Celsius(C) to
Kelvins(K), the average value was taken and precision was estimated.

Automatic conversion script
Id: cif_fix_values 6909 2019-04-08 15:41:33Z antanas 
;
_cod_database_code 7234269

loop_
_symmetry_equiv_pos_site_id
_symmetry_equiv_pos_as_xyz
1 +X,+Y,+Z
2 1/2-X,1/2+Y,1/2-Z
3 -X,-Y,-Z
4 1/2+X,1/2-Y,1/2+Z

loop_
_atom_site_label
_atom_site_type_symbol
_atom_site_fract_x
_atom_site_fract_y
_atom_site_fract_z
_atom_site_U_iso_or_equiv
_atom_site_adp_type
_atom_site_occupancy
_atom_site_symmetry_multiplicity
_atom_site_calc_flag
_atom_site_refinement_flags
_atom_site_disorder_assembly
_atom_site_disorder_group
N1 N 0.92675(12) 0.0945(2) 1.06693(6) 0.0223(6) Uani 1.0 4 d . . .
N2 N 0.71368(11) -0.16333(19) 0.95863(7) 0.0218(6) Uani 1.0 4 d . . .
N3 N 0.56567(12) 0.2662(2) 0.90712(7) 0.0217(6) Uani 1.0 4 d . . .
N4 N 0.78834(11) 0.0519(2) 0.79471(7) 0.0240(6) Uani 1.0 4 d . . .
N5 N 0.36031(11) -0.0833(2) 0.88643(7) 0.0224(6) Uani 1.0 4 d . . .
N6 N 0.36530(12) 0.3396(3) 0.77261(7) 0.0288(7) Uani 1.0 4 d . . .
C1 C 0.87287(14) 0.0335(3) 1.03904(9) 0.0202(7) Uani 1.0 4 d . . .
C2 C 0.83768(13) 0.0887(3) 1.00345(8) 0.0230(8) Uani 1.0 4 d . . .
C3 C 0.78507(14) 0.0249(3) 0.97664(8) 0.0244(8) Uani 1.0 4 d . . .
C4 C 0.76678(14) -0.0950(3) 0.98448(8) 0.0202(8) Uani 1.0 4 d . . .
C5 C 0.78904(13) -0.4551(3) 1.08725(9) 0.0253(8) Uani 1.0 4 d . . .
C6 C 0.81755(14) -0.5089(3) 1.12506(9) 0.0284(8) Uani 1.0 4 d . . .
C7 C 0.86970(14) -0.4441(3) 1.15211(9) 0.0286(8) Uani 1.0 4 d . . .
C8 C 0.89148(13) -0.3289(3) 1.14043(8) 0.0258(8) Uani 1.0 4 d . . .
C9 C 0.88257(13) -0.1501(3) 1.08873(8) 0.0231(8) Uani 1.0 4 d . . .
C10 C 0.78035(13) -0.2751(3) 1.03627(8) 0.0215(7) Uani 1.0 4 d . . .
C11 C 0.85438(14) -0.0916(3) 1.05034(8) 0.0191(7) Uani 1.0 4 d . . .
C12 C 0.80035(14) -0.1566(3) 1.02282(8) 0.0202(7) Uani 1.0 4 d . . .
C13 C 0.81051(14) -0.3342(3) 1.07379(8) 0.0198(7) Uani 1.0 4 d . . .
C14 C 0.86303(14) -0.2690(3) 1.10126(9) 0.0191(7) Uani 1.0 4 d . . .
C15 C 1.00283(14) 0.0554(3) 1.05674(8) 0.0285(8) Uani 1.0 4 d . . .
C16 C 1.05564(14) 0.0997(3) 1.09343(8) 0.0350(8) Uani 1.0 4 d . . .
C17 C 1.05195(14) 0.2394(3) 1.09748(9) 0.0352(8) Uani 1.0 4 d . . .
C18 C 0.97224(14) 0.2806(3) 1.10498(8) 0.0325(8) Uani 1.0 4 d . . .
C19 C 0.92189(14) 0.2287(3) 1.06790(8) 0.0329(8) Uani 1.0 4 d . . .
C20 C 0.74798(13) -0.2538(3) 0.92824(8) 0.0274(8) Uani 1.0 4 d . . .
C21 C 0.69030(14) -0.3404(3) 0.90874(8) 0.0319(8) Uani 1.0 4 d . . .
C22 C 0.63032(14) -0.2686(3) 0.88335(8) 0.0342(8) Uani 1.0 4 d . . .
C23 C 0.59842(14) -0.1692(3) 0.91475(8) 0.0348(8) Uani 1.0 4 d . . .
C24 C 0.66012(13) -0.0878(3) 0.93372(8) 0.0285(8) Uani 1.0 4 d . . .
C25 C 0.61925(15) 0.2100(3) 0.87824(9) 0.0215(8) Uani 1.0 4 d . . .
C26 C 0.60147(14) 0.1325(3) 0.84342(8) 0.0252(8) Uani 1.0 4 d . . .
C27 C 0.65750(15) 0.0781(3) 0.81609(8) 0.0238(8) Uani 1.0 4 d . . .
C28 C 0.73086(16) 0.1005(3) 0.82303(8) 0.0212(8) Uani 1.0 4 d . . .
C29 C 0.92325(15) 0.3141(3) 0.91393(8) 0.0300(8) Uani 1.0 4 d . . .
C30 C 0.94178(15) 0.3954(3) 0.94719(9) 0.0324(8) Uani 1.0 4 d . . .
C31 C 0.88652(16) 0.4522(3) 0.97381(9) 0.0306(8) Uani 1.0 4 d . . .
C32 C 0.81414(15) 0.4252(3) 0.96656(8) 0.0262(8) Uani 1.0 4 d . . .
C33 C 0.71742(14) 0.3130(3) 0.92313(8) 0.0235(8) Uani 1.0 4 d . . .
C34 C 0.82669(14) 0.2056(3) 0.86997(8) 0.0224(8) Uani 1.0 4 d . . .
C35 C 0.69605(15) 0.2360(3) 0.88756(8) 0.0185(7) Uani 1.0 4 d . . .
C36 C 0.75267(15) 0.1803(3) 0.85980(8) 0.0191(7) Uani 1.0 4 d . . .
C37 C 0.84813(15) 0.2854(3) 0.90485(9) 0.0219(8) Uani 1.0 4 d . . .
C38 C 0.79171(16) 0.3415(3) 0.93188(8) 0.0214(7) Uani 1.0 4 d . . .
C39 C 0.54974(14) 0.3957(3) 0.89573(8) 0.0298(8) Uani 1.0 4 d . . .
C40 C 0.50830(14) 0.4581(3) 0.93403(9) 0.0344(8) Uani 1.0 4 d . . .
C41 C 0.43565(14) 0.3898(3) 0.94377(8) 0.0324(8) Uani 1.0 4 d . . .
C42 C 0.45186(14) 0.2536(3) 0.95199(8) 0.0318(8) Uani 1.0 4 d . . .
C43 C 0.49558(14) 0.1990(3) 0.91270(8) 0.0311(8) Uani 1.0 4 d . . .
C44 C 0.82108(16) -0.0612(3) 0.81208(9) 0.0519(10) Uani 1.0 4 d . . .
C45 C 0.89180(17) -0.0908(3) 0.78612(10) 0.0718(12) Uani 1.0 4 d . . .
C46 C 0.87573(16) -0.1051(3) 0.73611(10) 0.0539(10) Uani 1.0 4 d . . .
C47 C 0.83639(15) 0.0066(3) 0.71883(8) 0.0409(9) Uani 1.0 4 d . . .
C48 C 0.76797(15) 0.0354(3) 0.74727(9) 0.0471(10) Uani 1.0 4 d . . .
C49 C 0.35549(15) 0.0209(3) 0.85743(9) 0.0213(8) Uani 1.0 4 d . . .
C50 C 0.31372(14) 0.1221(3) 0.86671(8) 0.0268(8) Uani 1.0 4 d . . .
C51 C 0.31549(14) 0.2284(3) 0.83836(9) 0.0272(8) Uani 1.0 4 d . . .
C52 C 0.35862(14) 0.2333(3) 0.80056(9) 0.0209(8) Uani 1.0 4 d . . .
C53 C 0.55049(14) 0.0331(3) 0.70585(8) 0.0278(8) Uani 1.0 4 d . . .
C54 C 0.59573(15) -0.0639(3) 0.69757(9) 0.0310(8) Uani 1.0 4 d . . .
C55 C 0.59359(15) -0.1700(3) 0.72589(9) 0.0310(8) Uani 1.0 4 d . . .
C56 C 0.54624(15) -0.1750(3) 0.76137(9) 0.0277(8) Uani 1.0 4 d . . .
C57 C 0.45031(14) -0.0758(3) 0.80810(8) 0.0246(8) Uani 1.0 4 d . . .
C58 C 0.45331(14) 0.1308(3) 0.75295(8) 0.0241(8) Uani 1.0 4 d . . .
C59 C 0.40211(14) 0.0215(3) 0.81781(9) 0.0191(7) Uani 1.0 4 d . . .
C60 C 0.40406(14) 0.1293(3) 0.78928(9) 0.0209(8) Uani 1.0 4 d . . .
C61 C 0.49965(15) 0.0318(3) 0.74298(9) 0.0224(8) Uani 1.0 4 d . . .
C62 C 0.49792(15) -0.0752(3) 0.77125(9) 0.0223(8) Uani 1.0 4 d . . .
C63 C 0.32473(14) -0.1967(3) 0.86994(8) 0.0282(8) Uani 1.0 4 d . . .
C64 C 0.35608(14) -0.3073(3) 0.89519(8) 0.0325(8) Uani 1.0 4 d . . .
C65 C 0.34277(15) -0.2922(3) 0.94583(8) 0.0344(8) Uani 1.0 4 d . . .
C66 C 0.37265(14) -0.1684(3) 0.96237(8) 0.0319(8) Uani 1.0 4 d . . .
C67 C 0.34167(14) -0.0636(3) 0.93421(8) 0.0263(8) Uani 1.0 4 d . . .
C68 C 0.32353(17) 0.3324(3) 0.73104(11) 0.0682(11) Uani 1.0 4 d . . .
C69 C 0.34785(18) 0.4361(3) 0.69790(10) 0.0773(12) Uani 1.0 4 d . . .
C70 C 0.33468(18) 0.5603(3) 0.72088(11) 0.0679(12) Uani 1.0 4 d . . .
C71 C 0.37614(19) 0.5634(3) 0.76301(11) 0.0793(13) Uani 1.0 4 d . . .
C72 C 0.34916(19) 0.4559(3) 0.79377(10) 0.0776(12) Uani 1.0 4 d . . .
H2 H 0.8488 0.1721 0.9965 0.0276 Uiso 1.0 4 calc R . .
H3 H 0.7617 0.0672 0.9524 0.0293 Uiso 1.0 4 calc R . .
H5 H 0.7541 -0.4992 1.0694 0.0304 Uiso 1.0 4 calc R . .
H6 H 0.8026 -0.5898 1.1333 0.0340 Uiso 1.0 4 calc R . .
H7 H 0.8894 -0.4817 1.1785 0.0344 Uiso 1.0 4 calc R . .
H8 H 0.9266 -0.2871 1.1588 0.0310 Uiso 1.0 4 calc R . .
H9 H 0.9168 -0.1064 1.1072 0.0278 Uiso 1.0 4 calc R . .
H10 H 0.7442 -0.3178 1.0189 0.0258 Uiso 1.0 4 calc R . .
H15A H 1.0182 0.0898 1.0272 0.0342 Uiso 1.0 4 calc R . .
H15B H 1.0049 -0.0355 1.0547 0.0342 Uiso 1.0 4 calc R . .
H16A H 1.1069 0.0743 1.0859 0.0419 Uiso 1.0 4 calc R . .
H16B H 1.0421 0.0616 1.1227 0.0419 Uiso 1.0 4 calc R . .
H17A H 1.0714 0.2776 1.0695 0.0422 Uiso 1.0 4 calc R . .
H17B H 1.0832 0.2669 1.1231 0.0422 Uiso 1.0 4 calc R . .
H18A H 0.9697 0.3717 1.1047 0.0390 Uiso 1.0 4 calc R . .
H18B H 0.9550 0.2515 1.1349 0.0390 Uiso 1.0 4 calc R . .
H19A H 0.8700 0.2539 1.0736 0.0394 Uiso 1.0 4 calc R . .
H19B H 0.9369 0.2625 1.0382 0.0394 Uiso 1.0 4 calc R . .
H20A H 0.7855 -0.3020 0.9451 0.0329 Uiso 1.0 4 calc R . .
H20B H 0.7735 -0.2102 0.9033 0.0329 Uiso 1.0 4 calc R . .
H21A H 0.6673 -0.3884 0.9335 0.0382 Uiso 1.0 4 calc R . .
H21B H 0.7145 -0.3991 0.8878 0.0382 Uiso 1.0 4 calc R . .
H22A H 0.5904 -0.3253 0.8736 0.0411 Uiso 1.0 4 calc R . .
H22B H 0.6518 -0.2297 0.8561 0.0411 Uiso 1.0 4 calc R . .
H23A H 0.5627 -0.1177 0.8977 0.0417 Uiso 1.0 4 calc R . .
H23B H 0.5715 -0.2090 0.9400 0.0417 Uiso 1.0 4 calc R . .
H24A H 0.6855 -0.0446 0.9087 0.0342 Uiso 1.0 4 calc R . .
H24B H 0.6387 -0.0250 0.9542 0.0342 Uiso 1.0 4 calc R . .
H26 H 0.5509 0.1147 0.8374 0.0303 Uiso 1.0 4 calc R . .
H27 H 0.6432 0.0244 0.7923 0.0285 Uiso 1.0 4 calc R . .
H29 H 0.9612 0.2762 0.8966 0.0360 Uiso 1.0 4 calc R . .
H30 H 0.9925 0.4142 0.9526 0.0388 Uiso 1.0 4 calc R . .
H31 H 0.9001 0.5093 0.9968 0.0367 Uiso 1.0 4 calc R . .
H32 H 0.7775 0.4628 0.9850 0.0314 Uiso 1.0 4 calc R . .
H33 H 0.6802 0.3472 0.9420 0.0282 Uiso 1.0 4 calc R . .
H34 H 0.8642 0.1671 0.8525 0.0269 Uiso 1.0 4 calc R . .
H39A H 0.5195 0.3992 0.8678 0.0358 Uiso 1.0 4 calc R . .
H39B H 0.5968 0.4399 0.8900 0.0358 Uiso 1.0 4 calc R . .
H40A H 0.4974 0.5446 0.9257 0.0412 Uiso 1.0 4 calc R . .
H40B H 0.5396 0.4588 0.9616 0.0412 Uiso 1.0 4 calc R . .
H41A H 0.4115 0.4258 0.9708 0.0389 Uiso 1.0 4 calc R . .
H41B H 0.4014 0.3988 0.9178 0.0389 Uiso 1.0 4 calc R . .
H42A H 0.4806 0.2442 0.9803 0.0381 Uiso 1.0 4 calc R . .
H42B H 0.4046 0.2082 0.9555 0.0381 Uiso 1.0 4 calc R . .
H43A H 0.5060 0.1109 0.9187 0.0374 Uiso 1.0 4 calc R . .
H43B H 0.4660 0.2048 0.8845 0.0374 Uiso 1.0 4 calc R . .
H44A H 0.7854 -0.1299 0.8088 0.0623 Uiso 1.0 4 calc R . .
H44B H 0.8327 -0.0514 0.8446 0.0623 Uiso 1.0 4 calc R . .
H45A H 0.9283 -0.0237 0.7906 0.0861 Uiso 1.0 4 calc R . .
H45B H 0.9137 -0.1680 0.7980 0.0861 Uiso 1.0 4 calc R . .
H46A H 0.9227 -0.1164 0.7194 0.0647 Uiso 1.0 4 calc R . .
H46B H 0.8446 -0.1790 0.7311 0.0647 Uiso 1.0 4 calc R . .
H47A H 0.8213 -0.0071 0.6870 0.0491 Uiso 1.0 4 calc R . .
H47B H 0.8706 0.0780 0.7196 0.0491 Uiso 1.0 4 calc R . .
H48A H 0.7441 0.1114 0.7358 0.0565 Uiso 1.0 4 calc R . .
H48B H 0.7319 -0.0329 0.7446 0.0565 Uiso 1.0 4 calc R . .
H50 H 0.2827 0.1220 0.8926 0.0321 Uiso 1.0 4 calc R . .
H51 H 0.2858 0.2976 0.8460 0.0327 Uiso 1.0 4 calc R . .
H53 H 0.5525 0.1033 0.6867 0.0333 Uiso 1.0 4 calc R . .
H54 H 0.6290 -0.0612 0.6727 0.0372 Uiso 1.0 4 calc R . .
H55 H 0.6255 -0.2376 0.7199 0.0372 Uiso 1.0 4 calc R . .
H56 H 0.5453 -0.2464 0.7799 0.0333 Uiso 1.0 4 calc R . .
H57 H 0.4505 -0.1454 0.8276 0.0295 Uiso 1.0 4 calc R . .
H58 H 0.4553 0.2019 0.7343 0.0289 Uiso 1.0 4 calc R . .
H63A H 0.3338 -0.2060 0.8371 0.0339 Uiso 1.0 4 calc R . .
H63B H 0.2705 -0.1918 0.8748 0.0339 Uiso 1.0 4 calc R . .
H64A H 0.4099 -0.3143 0.8893 0.0389 Uiso 1.0 4 calc R . .
H64B H 0.3318 -0.3836 0.8843 0.0389 Uiso 1.0 4 calc R . .
H65A H 0.3677 -0.3599 0.9624 0.0413 Uiso 1.0 4 calc R . .
H65B H 0.2890 -0.2973 0.9521 0.0413 Uiso 1.0 4 calc R . .
H66A H 0.3588 -0.1563 0.9944 0.0383 Uiso 1.0 4 calc R . .
H66B H 0.4274 -0.1683 0.9604 0.0383 Uiso 1.0 4 calc R . .
H67A H 0.2872 -0.0598 0.9378 0.0316 Uiso 1.0 4 calc R . .
H67B H 0.3628 0.0156 0.9447 0.0316 Uiso 1.0 4 calc R . .
H68A H 0.2700 0.3408 0.7377 0.0818 Uiso 1.0 4 calc R . .
H68B H 0.3316 0.2511 0.7168 0.0818 Uiso 1.0 4 calc R . .
H69A H 0.4010 0.4267 0.6903 0.0927 Uiso 1.0 4 calc R . .
H69B H 0.3187 0.4310 0.6696 0.0927 Uiso 1.0 4 calc R . .
H70A H 0.3512 0.6280 0.7008 0.0815 Uiso 1.0 4 calc R . .
H70B H 0.2812 0.5714 0.7270 0.0815 Uiso 1.0 4 calc R . .
H71A H 0.3682 0.6433 0.7784 0.0952 Uiso 1.0 4 calc R . .
H71B H 0.4298 0.5544 0.7568 0.0952 Uiso 1.0 4 calc R . .
H72A H 0.3744 0.4605 0.8235 0.0931 Uiso 1.0 4 calc R . .
H72B H 0.2951 0.4633 0.7988 0.0931 Uiso 1.0 4 calc R . .

loop_
_atom_site_aniso_label
_atom_site_aniso_U_11
_atom_site_aniso_U_22
_atom_site_aniso_U_33
_atom_site_aniso_U_12
_atom_site_aniso_U_13
_atom_site_aniso_U_23
N1 0.0164(15) 0.0173(15) 0.0332(16) -0.0005(13) -0.0007(12) -0.0074(13)
N2 0.0197(15) 0.0229(15) 0.0228(15) 0.0004(13) -0.0082(12) -0.0057(13)
N3 0.0174(16) 0.0172(15) 0.0304(16) -0.0004(13) 0.0022(12) -0.0009(12)
N4 0.0257(16) 0.0309(17) 0.0155(15) 0.0051(13) 0.0011(12) -0.0017(13)
N5 0.0292(15) 0.0186(16) 0.0194(15) -0.0044(12) 0.0027(12) -0.0023(13)
N6 0.0513(18) 0.0218(16) 0.0135(15) 0.0197(14) -0.0042(13) 0.0027(13)
C1 0.0202(19) 0.0210(19) 0.0195(18) -0.0022(15) 0.0028(14) -0.0032(16)
C2 0.0244(19) 0.0179(18) 0.0267(19) -0.0047(15) 0.0022(15) -0.0031(15)
C3 0.025(2) 0.027(2) 0.0214(18) 0.0048(16) -0.0016(15) 0.0022(16)
C4 0.0219(19) 0.0212(19) 0.0175(18) 0.0001(15) -0.0001(14) -0.0012(16)
C5 0.027(2) 0.0227(19) 0.0262(19) 0.0022(16) -0.0015(15) -0.0013(16)
C6 0.032(2) 0.023(2) 0.030(2) 0.0041(16) 0.0043(16) 0.0050(16)
C7 0.028(2) 0.030(2) 0.028(2) 0.0056(17) -0.0018(15) 0.0092(17)
C8 0.0228(19) 0.031(2) 0.0240(19) 0.0046(16) -0.0024(15) 0.0035(17)
C9 0.0173(18) 0.030(2) 0.0219(18) -0.0003(16) 0.0009(14) -0.0010(16)
C10 0.0231(19) 0.0213(18) 0.0201(18) -0.0008(15) -0.0002(14) -0.0044(15)
C11 0.0181(18) 0.0193(19) 0.0199(18) -0.0021(15) 0.0032(14) -0.0010(15)
C12 0.0233(19) 0.0198(18) 0.0175(17) -0.0010(15) 0.0027(14) 0.0005(15)
C13 0.0213(19) 0.0188(18) 0.0194(18) 0.0017(15) 0.0024(14) -0.0008(15)
C14 0.0205(19) 0.0208(19) 0.0161(17) 0.0017(15) 0.0028(14) 0.0031(15)
C15 0.024(2) 0.031(2) 0.0307(19) -0.0014(16) 0.0002(15) -0.0051(16)
C16 0.023(2) 0.042(3) 0.040(2) -0.0011(17) -0.0009(16) -0.0127(18)
C17 0.026(2) 0.041(3) 0.038(2) -0.0075(18) 0.0011(15) -0.0120(17)
C18 0.033(2) 0.030(2) 0.035(2) -0.0067(16) -0.0023(16) -0.0131(16)
C19 0.032(2) 0.029(2) 0.038(2) 0.0032(17) -0.0054(16) -0.0078(17)
C20 0.028(2) 0.027(2) 0.0272(19) -0.0032(16) -0.0034(15) -0.0017(16)
C21 0.035(2) 0.027(2) 0.0334(19) -0.0020(17) -0.0069(16) -0.0071(16)
C22 0.033(2) 0.036(2) 0.033(2) -0.0066(17) -0.0075(16) 0.0005(17)
C23 0.028(2) 0.040(3) 0.036(2) -0.0004(17) -0.0115(16) 0.0037(18)
C24 0.0252(19) 0.028(2) 0.0321(19) 0.0042(16) -0.0100(15) -0.0018(16)
C25 0.022(2) 0.0195(19) 0.0230(19) 0.0034(15) 0.0030(15) 0.0012(15)
C26 0.021(2) 0.026(2) 0.028(2) -0.0016(15) 0.0020(16) -0.0021(16)
C27 0.025(2) 0.0232(19) 0.0232(18) 0.0014(16) -0.0026(15) -0.0039(15)
C28 0.027(2) 0.0219(19) 0.0150(18) 0.0055(16) -0.0005(15) 0.0000(15)
C29 0.026(2) 0.037(3) 0.028(2) -0.0059(17) 0.0021(16) -0.0012(16)
C30 0.022(2) 0.040(3) 0.035(2) -0.0088(17) -0.0050(16) 0.0006(18)
C31 0.031(3) 0.032(2) 0.028(2) -0.0046(18) -0.0080(17) -0.0034(16)
C32 0.028(2) 0.025(2) 0.0256(19) 0.0010(16) -0.0032(16) -0.0030(15)
C33 0.0231(19) 0.0237(19) 0.0238(19) -0.0006(15) 0.0003(15) 0.0004(15)
C34 0.0200(19) 0.0274(19) 0.0200(18) 0.0024(15) 0.0038(15) 0.0055(15)
C35 0.0195(19) 0.0164(18) 0.0195(18) -0.0037(15) -0.0040(15) 0.0023(14)
C36 0.0175(19) 0.0206(18) 0.0193(18) -0.0010(15) -0.0016(15) -0.0008(15)
C37 0.0188(19) 0.028(2) 0.0190(18) -0.0039(16) -0.0019(15) 0.0031(15)
C38 0.025(2) 0.0195(18) 0.0203(18) -0.0035(16) -0.0061(15) 0.0038(15)
C39 0.026(2) 0.029(2) 0.035(2) 0.0008(16) -0.0004(15) 0.0020(17)
C40 0.036(3) 0.0227(19) 0.044(3) -0.0005(17) 0.0067(17) -0.0028(17)
C41 0.031(2) 0.034(3) 0.0319(19) 0.0016(18) 0.0048(15) -0.0054(17)
C42 0.029(2) 0.028(2) 0.039(2) -0.0018(16) 0.0091(16) -0.0035(17)
C43 0.029(2) 0.0215(19) 0.043(2) -0.0040(16) 0.0065(17) -0.0030(16)
C44 0.072(3) 0.050(3) 0.034(2) 0.035(2) 0.0170(19) 0.0142(19)
C45 0.091(3) 0.087(3) 0.037(3) 0.065(3) 0.029(3) 0.015(3)
C46 0.070(3) 0.051(3) 0.041(3) 0.014(2) 0.022(2) -0.009(2)
C47 0.038(3) 0.062(3) 0.0227(19) 0.0108(19) 0.0100(16) -0.0025(18)
C48 0.044(3) 0.071(3) 0.026(2) 0.0127(19) 0.0031(18) 0.0011(19)
C49 0.024(2) 0.0185(19) 0.0220(19) -0.0013(15) -0.0026(15) 0.0006(16)
C50 0.0225(19) 0.029(2) 0.029(2) 0.0015(16) 0.0039(15) 0.0026(17)
C51 0.028(2) 0.0194(19) 0.034(2) 0.0073(16) -0.0006(16) -0.0029(17)
C52 0.0197(19) 0.0213(19) 0.0217(19) -0.0006(16) -0.0023(15) 0.0020(16)
C53 0.030(2) 0.029(2) 0.0239(19) 0.0005(17) -0.0019(16) -0.0010(16)
C54 0.034(2) 0.035(3) 0.0240(19) 0.0043(17) 0.0042(16) -0.0089(17)
C55 0.035(2) 0.027(2) 0.031(2) 0.0056(17) 0.0024(16) -0.0073(17)
C56 0.031(2) 0.027(2) 0.0256(19) 0.0014(17) 0.0051(15) -0.0040(16)
C57 0.0237(19) 0.0232(19) 0.0269(19) -0.0003(16) -0.0002(15) 0.0040(15)
C58 0.024(2) 0.027(2) 0.0207(18) 0.0022(16) -0.0032(15) 0.0009(16)
C59 0.0207(19) 0.0176(19) 0.0191(18) -0.0009(15) -0.0013(15) -0.0032(15)
C60 0.0196(19) 0.023(2) 0.0199(18) 0.0011(15) -0.0020(15) -0.0045(15)
C61 0.027(2) 0.0251(19) 0.0154(18) 0.0002(16) -0.0005(15) -0.0047(16)
C62 0.022(2) 0.023(2) 0.0215(19) -0.0002(16) 0.0002(15) -0.0040(16)
C63 0.030(2) 0.023(2) 0.0316(19) -0.0051(16) -0.0002(15) -0.0009(16)
C64 0.039(2) 0.0204(19) 0.038(2) 0.0025(16) 0.0051(16) 0.0013(17)
C65 0.046(3) 0.027(2) 0.029(2) 0.0059(17) 0.0093(16) 0.0046(17)
C66 0.039(2) 0.030(2) 0.0270(19) 0.0000(17) 0.0012(15) 0.0029(17)
C67 0.033(2) 0.0215(19) 0.0241(19) 0.0009(15) 0.0011(15) -0.0011(15)
C68 0.062(3) 0.061(3) 0.082(3) -0.021(3) -0.021(3) 0.034(3)
C69 0.108(4) 0.068(3) 0.057(3) -0.007(3) -0.012(3) 0.027(3)
C70 0.107(4) 0.040(3) 0.057(3) 0.047(3) 0.000(3) 0.006(3)
C71 0.121(4) 0.052(3) 0.065(3) -0.040(3) -0.008(3) 0.015(3)
C72 0.149(4) 0.040(3) 0.044(3) 0.014(3) 0.026(3) 0.022(3)

loop_
_atom_type_symbol
_atom_type_description
_atom_type_scat_dispersion_real
_atom_type_scat_dispersion_imag
_atom_type_scat_source
C C 0.0181 0.0091
;
International Tables for Crystallography
(1992, Vol. C, Tables 4.2.6.8 and 6.1.1.4)
;
H H 0.0000 0.0000
;
International Tables for Crystallography
(1992, Vol. C, Table 6.1.1.4)
;
N N 0.0311 0.0180
;
International Tables for Crystallography
(1992, Vol. C, Tables 4.2.6.8 and 6.1.1.4)
;

loop_
_geom_angle_atom_site_label_1
_geom_angle_atom_site_label_2
_geom_angle_atom_site_label_3
_geom_angle
_geom_angle_publ_flag
_geom_angle_site_symmetry_1
_geom_angle_site_symmetry_2
_geom_angle_site_symmetry_3
C1 N1 C15 112.4(2) yes . . .
C1 N1 C19 115.5(2) yes . . .
C15 N1 C19 110.4(2) yes . . .
C4 N2 C20 113.01(19) yes . . .
C4 N2 C24 114.8(2) yes . . .
C20 N2 C24 110.17(19) yes . . .
C25 N3 C39 113.8(2) yes . . .
C25 N3 C43 116.0(2) yes . . .
C39 N3 C43 109.4(2) yes . . .
C28 N4 C44 113.4(2) yes . . .
C28 N4 C48 115.2(2) yes . . .
C44 N4 C48 109.7(2) yes . . .
C49 N5 C63 116.1(2) yes . . .
C49 N5 C67 116.8(2) yes . . .
C63 N5 C67 109.86(19) yes . . .
C52 N6 C68 113.9(3) yes . . .
C52 N6 C72 116.2(3) yes . . .
C68 N6 C72 108.2(3) yes . . .
N1 C1 C2 123.6(3) yes . . .
N1 C1 C11 117.3(3) yes . . .
C2 C1 C11 119.0(3) yes . . .
C1 C2 C3 121.8(3) yes . . .
C2 C3 C4 122.3(3) yes . . .
N2 C4 C3 124.5(3) yes . . .
N2 C4 C12 117.2(3) yes . . .
C3 C4 C12 118.3(3) yes . . .
C6 C5 C13 121.5(3) yes . . .
C5 C6 C7 119.9(3) yes . . .
C6 C7 C8 120.4(3) yes . . .
C7 C8 C14 121.6(3) yes . . .
C11 C9 C14 123.2(3) yes . . .
C12 C10 C13 123.5(3) yes . . .
C1 C11 C9 122.3(3) yes . . .
C1 C11 C12 119.0(3) yes . . .
C9 C11 C12 118.6(3) yes . . .
C4 C12 C10 122.8(3) yes . . .
C4 C12 C11 119.6(3) yes . . .
C10 C12 C11 117.5(3) yes . . .
C5 C13 C10 122.8(3) yes . . .
C5 C13 C14 118.4(3) yes . . .
C10 C13 C14 118.7(3) yes . . .
C8 C14 C9 123.4(3) yes . . .
C8 C14 C13 118.2(3) yes . . .
C9 C14 C13 118.4(3) yes . . .
N1 C15 C16 110.3(2) yes . . .
C15 C16 C17 110.1(2) yes . . .
C16 C17 C18 110.2(2) yes . . .
C17 C18 C19 110.3(2) yes . . .
N1 C19 C18 110.2(2) yes . . .
N2 C20 C21 111.0(2) yes . . .
C20 C21 C22 110.8(2) yes . . .
C21 C22 C23 109.1(2) yes . . .
C22 C23 C24 110.8(2) yes . . .
N2 C24 C23 109.9(2) yes . . .
N3 C25 C26 123.7(3) yes . . .
N3 C25 C35 117.0(3) yes . . .
C26 C25 C35 119.2(3) yes . . .
C25 C26 C27 121.1(3) yes . . .
C26 C27 C28 122.1(3) yes . . .
N4 C28 C27 123.4(3) yes . . .
N4 C28 C36 117.6(3) yes . . .
C27 C28 C36 119.0(3) yes . . .
C30 C29 C37 120.8(3) yes . . .
C29 C30 C31 120.8(3) yes . . .
C30 C31 C32 119.9(3) yes . . .
C31 C32 C38 121.5(3) yes . . .
C35 C33 C38 122.3(3) yes . . .
C36 C34 C37 122.9(3) yes . . .
C25 C35 C33 121.7(3) yes . . .
C25 C35 C36 119.4(3) yes . . .
C33 C35 C36 118.9(3) yes . . .
C28 C36 C34 122.6(3) yes . . .
C28 C36 C35 119.1(3) yes . . .
C34 C36 C35 118.2(3) yes . . .
C29 C37 C34 122.6(3) yes . . .
C29 C37 C38 118.8(3) yes . . .
C34 C37 C38 118.6(3) yes . . .
C32 C38 C33 122.9(3) yes . . .
C32 C38 C37 118.1(3) yes . . .
C33 C38 C37 119.0(3) yes . . .
N3 C39 C40 110.6(2) yes . . .
C39 C40 C41 110.3(2) yes . . .
C40 C41 C42 109.5(2) yes . . .
C41 C42 C43 110.7(2) yes . . .
N3 C43 C42 109.8(2) yes . . .
N4 C44 C45 109.8(3) yes . . .
C44 C45 C46 110.8(3) yes . . .
C45 C46 C47 109.9(3) yes . . .
C46 C47 C48 111.2(3) yes . . .
N4 C48 C47 110.6(2) yes . . .
N5 C49 C50 123.6(3) yes . . .
N5 C49 C59 117.3(3) yes . . .
C50 C49 C59 118.9(3) yes . . .
C49 C50 C51 121.4(3) yes . . .
C50 C51 C52 121.8(3) yes . . .
N6 C52 C51 123.8(3) yes . . .
N6 C52 C60 116.9(3) yes . . .
C51 C52 C60 119.2(3) yes . . .
C54 C53 C61 121.1(3) yes . . .
C53 C54 C55 120.3(3) yes . . .
C54 C55 C56 120.4(3) yes . . .
C55 C56 C62 121.1(3) yes . . .
C59 C57 C62 122.9(3) yes . . .
C60 C58 C61 122.5(3) yes . . .
C49 C59 C57 121.8(3) yes . . .
C49 C59 C60 119.6(3) yes . . .
C57 C59 C60 118.5(3) yes . . .
C52 C60 C58 122.4(3) yes . . .
C52 C60 C59 119.2(3) yes . . .
C58 C60 C59 118.4(3) yes . . .
C53 C61 C58 122.7(3) yes . . .
C53 C61 C62 118.1(3) yes . . .
C58 C61 C62 119.2(3) yes . . .
C56 C62 C57 122.6(3) yes . . .
C56 C62 C61 119.0(3) yes . . .
C57 C62 C61 118.4(3) yes . . .
N5 C63 C64 109.6(2) yes . . .
C63 C64 C65 109.7(2) yes . . .
C64 C65 C66 110.6(2) yes . . .
C65 C66 C67 110.8(2) yes . . .
N5 C67 C66 109.6(2) yes . . .
N6 C68 C69 110.5(3) yes . . .
C68 C69 C70 108.3(3) yes . . .
C69 C70 C71 108.8(3) yes . . .
C70 C71 C72 108.8(3) yes . . .
N6 C72 C71 109.8(3) yes . . .
C1 C2 H2 119.084 no . . .
C3 C2 H2 119.087 no . . .
C2 C3 H3 118.871 no . . .
C4 C3 H3 118.876 no . . .
C6 C5 H5 119.272 no . . .
C13 C5 H5 119.270 no . . .
C5 C6 H6 120.038 no . . .
C7 C6 H6 120.026 no . . .
C6 C7 H7 119.823 no . . .
C8 C7 H7 119.825 no . . .
C7 C8 H8 119.185 no . . .
C14 C8 H8 119.182 no . . .
C11 C9 H9 118.417 no . . .
C14 C9 H9 118.412 no . . .
C12 C10 H10 118.242 no . . .
C13 C10 H10 118.261 no . . .
N1 C15 H15A 109.595 no . . .
N1 C15 H15B 109.603 no . . .
C16 C15 H15A 109.589 no . . .
C16 C15 H15B 109.604 no . . .
H15A C15 H15B 108.122 no . . .
C15 C16 H16A 109.641 no . . .
C15 C16 H16B 109.636 no . . .
C17 C16 H16A 109.641 no . . .
C17 C16 H16B 109.643 no . . .
H16A C16 H16B 108.156 no . . .
C16 C17 H17A 109.609 no . . .
C16 C17 H17B 109.618 no . . .
C18 C17 H17A 109.623 no . . .
C18 C17 H17B 109.615 no . . .
H17A C17 H17B 108.152 no . . .
C17 C18 H18A 109.585 no . . .
C17 C18 H18B 109.594 no . . .
C19 C18 H18A 109.583 no . . .
C19 C18 H18B 109.591 no . . .
H18A C18 H18B 108.135 no . . .
N1 C19 H19A 109.604 no . . .
N1 C19 H19B 109.612 no . . .
C18 C19 H19A 109.620 no . . .
C18 C19 H19B 109.616 no . . .
H19A C19 H19B 108.129 no . . .
N2 C20 H20A 109.439 no . . .
N2 C20 H20B 109.442 no . . .
C21 C20 H20A 109.443 no . . .
C21 C20 H20B 109.449 no . . .
H20A C20 H20B 108.058 no . . .
C20 C21 H21A 109.486 no . . .
C20 C21 H21B 109.472 no . . .
C22 C21 H21A 109.476 no . . .
C22 C21 H21B 109.462 no . . .
H21A C21 H21B 108.063 no . . .
C21 C22 H22A 109.864 no . . .
C21 C22 H22B 109.875 no . . .
C23 C22 H22A 109.861 no . . .
C23 C22 H22B 109.873 no . . .
H22A C22 H22B 108.288 no . . .
C22 C23 H23A 109.498 no . . .
C22 C23 H23B 109.497 no . . .
C24 C23 H23A 109.484 no . . .
C24 C23 H23B 109.485 no . . .
H23A C23 H23B 108.060 no . . .
N2 C24 H24A 109.677 no . . .
N2 C24 H24B 109.665 no . . .
C23 C24 H24A 109.678 no . . .
C23 C24 H24B 109.677 no . . .
H24A C24 H24B 108.177 no . . .
C25 C26 H26 119.435 no . . .
C27 C26 H26 119.436 no . . .
C26 C27 H27 118.947 no . . .
C28 C27 H27 118.939 no . . .
C30 C29 H29 119.570 no . . .
C37 C29 H29 119.589 no . . .
C29 C30 H30 119.586 no . . .
C31 C30 H30 119.591 no . . .
C30 C31 H31 120.054 no . . .
C32 C31 H31 120.064 no . . .
C31 C32 H32 119.240 no . . .
C38 C32 H32 119.236 no . . .
C35 C33 H33 118.855 no . . .
C38 C33 H33 118.845 no . . .
C36 C34 H34 118.551 no . . .
C37 C34 H34 118.555 no . . .
N3 C39 H39A 109.533 no . . .
N3 C39 H39B 109.534 no . . .
C40 C39 H39A 109.541 no . . .
C40 C39 H39B 109.544 no . . .
H39A C39 H39B 108.082 no . . .
C39 C40 H40A 109.583 no . . .
C39 C40 H40B 109.584 no . . .
C41 C40 H40A 109.600 no . . .
C41 C40 H40B 109.611 no . . .
H40A C40 H40B 108.134 no . . .
C40 C41 H41A 109.757 no . . .
C40 C41 H41B 109.774 no . . .
C42 C41 H41A 109.751 no . . .
C42 C41 H41B 109.764 no . . .
H41A C41 H41B 108.229 no . . .
C41 C42 H42A 109.503 no . . .
C41 C42 H42B 109.505 no . . .
C43 C42 H42A 109.499 no . . .
C43 C42 H42B 109.495 no . . .
H42A C42 H42B 108.073 no . . .
N3 C43 H43A 109.703 no . . .
N3 C43 H43B 109.702 no . . .
C42 C43 H43A 109.696 no . . .
C42 C43 H43B 109.694 no . . .
H43A C43 H43B 108.185 no . . .
N4 C44 H44A 109.700 no . . .
N4 C44 H44B 109.701 no . . .
C45 C44 H44A 109.700 no . . .
C45 C44 H44B 109.690 no . . .
H44A C44 H44B 108.187 no . . .
C44 C45 H45A 109.491 no . . .
C44 C45 H45B 109.497 no . . .
C46 C45 H45A 109.482 no . . .
C46 C45 H45B 109.479 no . . .
H45A C45 H45B 108.073 no . . .
C45 C46 H46A 109.699 no . . .
C45 C46 H46B 109.702 no . . .
C47 C46 H46A 109.678 no . . .
C47 C46 H46B 109.672 no . . .
H46A C46 H46B 108.175 no . . .
C46 C47 H47A 109.411 no . . .
C46 C47 H47B 109.388 no . . .
C48 C47 H47A 109.394 no . . .
C48 C47 H47B 109.386 no . . .
H47A C47 H47B 108.027 no . . .
N4 C48 H48A 109.527 no . . .
N4 C48 H48B 109.519 no . . .
C47 C48 H48A 109.529 no . . .
C47 C48 H48B 109.533 no . . .
H48A C48 H48B 108.082 no . . .
C49 C50 H50 119.292 no . . .
C51 C50 H50 119.275 no . . .
C50 C51 H51 119.106 no . . .
C52 C51 H51 119.125 no . . .
C54 C53 H53 119.422 no . . .
C61 C53 H53 119.428 no . . .
C53 C54 H54 119.830 no . . .
C55 C54 H54 119.837 no . . .
C54 C55 H55 119.814 no . . .
C56 C55 H55 119.807 no . . .
C55 C56 H56 119.452 no . . .
C62 C56 H56 119.456 no . . .
C59 C57 H57 118.538 no . . .
C62 C57 H57 118.532 no . . .
C60 C58 H58 118.736 no . . .
C61 C58 H58 118.727 no . . .
N5 C63 H63A 109.735 no . . .
N5 C63 H63B 109.743 no . . .
C64 C63 H63A 109.742 no . . .
C64 C63 H63B 109.744 no . . .
H63A C63 H63B 108.214 no . . .
C63 C64 H64A 109.719 no . . .
C63 C64 H64B 109.718 no . . .
C65 C64 H64A 109.729 no . . .
C65 C64 H64B 109.723 no . . .
H64A C64 H64B 108.200 no . . .
C64 C65 H65A 109.512 no . . .
C64 C65 H65B 109.520 no . . .
C66 C65 H65A 109.527 no . . .
C66 C65 H65B 109.527 no . . .
H65A C65 H65B 108.078 no . . .
C65 C66 H66A 109.484 no . . .
C65 C66 H66B 109.494 no . . .
C67 C66 H66A 109.479 no . . .
C67 C66 H66B 109.497 no . . .
H66A C66 H66B 108.068 no . . .
N5 C67 H67A 109.745 no . . .
N5 C67 H67B 109.756 no . . .
C66 C67 H67A 109.768 no . . .
C66 C67 H67B 109.769 no . . .
H67A C67 H67B 108.220 no . . .
N6 C68 H68A 109.565 no . . .
N6 C68 H68B 109.542 no . . .
C69 C68 H68A 109.551 no . . .
C69 C68 H68B 109.541 no . . .
H68A C68 H68B 108.104 no . . .
C68 C69 H69A 110.057 no . . .
C68 C69 H69B 110.043 no . . .
C70 C69 H69A 110.051 no . . .
C70 C69 H69B 110.040 no . . .
H69A C69 H69B 108.386 no . . .
C69 C70 H70A 109.931 no . . .
C69 C70 H70B 109.937 no . . .
C71 C70 H70A 109.937 no . . .
C71 C70 H70B 109.944 no . . .
H70A C70 H70B 108.321 no . . .
C70 C71 H71A 109.930 no . . .
C70 C71 H71B 109.935 no . . .
C72 C71 H71A 109.924 no . . .
C72 C71 H71B 109.920 no . . .
H71A C71 H71B 108.311 no . . .
N6 C72 H72A 109.704 no . . .
N6 C72 H72B 109.697 no . . .
C71 C72 H72A 109.706 no . . .
C71 C72 H72B 109.701 no . . .
H72A C72 H72B 108.181 no . . .

loop_
_geom_bond_atom_site_label_1
_geom_bond_atom_site_label_2
_geom_bond_distance
_geom_bond_publ_flag
_geom_bond_site_symmetry_1
_geom_bond_site_symmetry_2
N1 C1 1.435(4) yes . .
N1 C15 1.468(4) yes . .
N1 C19 1.459(4) yes . .
N2 C4 1.431(4) yes . .
N2 C20 1.469(4) yes . .
N2 C24 1.465(4) yes . .
N3 C25 1.428(4) yes . .
N3 C39 1.473(4) yes . .
N3 C43 1.469(4) yes . .
N4 C28 1.435(4) yes . .
N4 C44 1.455(4) yes . .
N4 C48 1.461(4) yes . .
N5 C49 1.421(4) yes . .
N5 C63 1.471(4) yes . .
N5 C67 1.469(4) yes . .
N6 C52 1.425(4) yes . .
N6 C68 1.443(4) yes . .
N6 C72 1.439(4) yes . .
C1 C2 1.366(4) yes . .
C1 C11 1.439(4) yes . .
C2 C3 1.416(4) yes . .
C3 C4 1.363(4) yes . .
C4 C12 1.448(4) yes . .
C5 C6 1.361(4) yes . .
C5 C13 1.425(4) yes . .
C6 C7 1.420(4) yes . .
C7 C8 1.356(4) yes . .
C8 C14 1.423(4) yes . .
C9 C11 1.395(4) yes . .
C9 C14 1.388(4) yes . .
C10 C12 1.394(4) yes . .
C10 C13 1.392(4) yes . .
C11 C12 1.451(4) yes . .
C13 C14 1.434(4) yes . .
C15 C16 1.520(4) yes . .
C16 C17 1.522(4) yes . .
C17 C18 1.523(4) yes . .
C18 C19 1.530(4) yes . .
C20 C21 1.515(4) yes . .
C21 C22 1.529(4) yes . .
C22 C23 1.536(4) yes . .
C23 C24 1.527(4) yes . .
C25 C26 1.367(4) yes . .
C25 C35 1.440(4) yes . .
C26 C27 1.424(4) yes . .
C27 C28 1.361(4) yes . .
C28 C36 1.444(4) yes . .
C29 C30 1.363(4) yes . .
C29 C37 1.416(4) yes . .
C30 C31 1.413(4) yes . .
C31 C32 1.355(4) yes . .
C32 C38 1.428(4) yes . .
C33 C35 1.397(4) yes . .
C33 C38 1.399(4) yes . .
C34 C36 1.396(4) yes . .
C34 C37 1.401(4) yes . .
C35 C36 1.444(4) yes . .
C37 C38 1.431(4) yes . .
C39 C40 1.518(4) yes . .
C40 C41 1.534(4) yes . .
C41 C42 1.527(4) yes . .
C42 C43 1.525(4) yes . .
C44 C45 1.525(5) yes . .
C45 C46 1.515(5) yes . .
C46 C47 1.495(5) yes . .
C47 C48 1.527(4) yes . .
C49 C50 1.361(4) yes . .
C49 C59 1.444(4) yes . .
C50 C51 1.427(4) yes . .
C51 C52 1.364(4) yes . .
C52 C60 1.434(4) yes . .
C53 C54 1.355(4) yes . .
C53 C61 1.432(4) yes . .
C54 C55 1.424(4) yes . .
C55 C56 1.355(4) yes . .
C56 C62 1.421(4) yes . .
C57 C59 1.398(4) yes . .
C57 C62 1.389(4) yes . .
C58 C60 1.396(4) yes . .
C58 C61 1.393(4) yes . .
C59 C60 1.443(4) yes . .
C61 C62 1.432(4) yes . .
C63 C64 1.523(4) yes . .
C64 C65 1.526(4) yes . .
C65 C66 1.528(4) yes . .
C66 C67 1.516(4) yes . .
C68 C69 1.556(5) yes . .
C69 C70 1.528(5) yes . .
C70 C71 1.452(5) yes . .
C71 C72 1.558(5) yes . .
C2 H2 0.950 no . .
C3 H3 0.950 no . .
C5 H5 0.950 no . .
C6 H6 0.950 no . .
C7 H7 0.950 no . .
C8 H8 0.950 no . .
C9 H9 0.950 no . .
C10 H10 0.950 no . .
C15 H15A 0.990 no . .
C15 H15B 0.990 no . .
C16 H16A 0.990 no . .
C16 H16B 0.990 no . .
C17 H17A 0.990 no . .
C17 H17B 0.990 no . .
C18 H18A 0.990 no . .
C18 H18B 0.990 no . .
C19 H19A 0.990 no . .
C19 H19B 0.990 no . .
C20 H20A 0.990 no . .
C20 H20B 0.990 no . .
C21 H21A 0.990 no . .
C21 H21B 0.990 no . .
C22 H22A 0.990 no . .
C22 H22B 0.990 no . .
C23 H23A 0.990 no . .
C23 H23B 0.990 no . .
C24 H24A 0.990 no . .
C24 H24B 0.990 no . .
C26 H26 0.950 no . .
C27 H27 0.950 no . .
C29 H29 0.950 no . .
C30 H30 0.950 no . .
C31 H31 0.950 no . .
C32 H32 0.950 no . .
C33 H33 0.950 no . .
C34 H34 0.950 no . .
C39 H39A 0.990 no . .
C39 H39B 0.990 no . .
C40 H40A 0.990 no . .
C40 H40B 0.990 no . .
C41 H41A 0.990 no . .
C41 H41B 0.990 no . .
C42 H42A 0.990 no . .
C42 H42B 0.990 no . .
C43 H43A 0.990 no . .
C43 H43B 0.990 no . .
C44 H44A 0.990 no . .
C44 H44B 0.990 no . .
C45 H45A 0.990 no . .
C45 H45B 0.990 no . .
C46 H46A 0.990 no . .
C46 H46B 0.990 no . .
C47 H47A 0.990 no . .
C47 H47B 0.990 no . .
C48 H48A 0.990 no . .
C48 H48B 0.990 no . .
C50 H50 0.950 no . .
C51 H51 0.950 no . .
C53 H53 0.950 no . .
C54 H54 0.950 no . .
C55 H55 0.950 no . .
C56 H56 0.950 no . .
C57 H57 0.950 no . .
C58 H58 0.950 no . .
C63 H63A 0.990 no . .
C63 H63B 0.990 no . .
C64 H64A 0.990 no . .
C64 H64B 0.990 no . .
C65 H65A 0.990 no . .
C65 H65B 0.990 no . .
C66 H66A 0.990 no . .
C66 H66B 0.990 no . .
C67 H67A 0.990 no . .
C67 H67B 0.990 no . .
C68 H68A 0.990 no . .
C68 H68B 0.990 no . .
C69 H69A 0.990 no . .
C69 H69B 0.990 no . .
C70 H70A 0.990 no . .
C70 H70B 0.990 no . .
C71 H71A 0.990 no . .
C71 H71B 0.990 no . .
C72 H72A 0.990 no . .
C72 H72B 0.990 no . .

loop_
_geom_contact_atom_site_label_1
_geom_contact_atom_site_label_2
_geom_contact_distance
_geom_contact_publ_flag
_geom_contact_site_symmetry_1
_geom_contact_site_symmetry_2
N1 C9 2.846(4) no . .
N1 C17 2.895(4) no . .
N2 C10 2.860(4) no . .
N2 C22 2.917(4) no . .
N3 C33 2.823(4) no . .
N3 C41 2.913(4) no . .
N4 C34 2.865(4) no . .
N4 C46 2.899(4) no . .
N5 C57 2.833(4) no . .
N5 C65 2.887(4) no . .
N6 C58 2.829(4) no . .
N6 C70 2.894(4) no . .
C1 C4 2.864(4) no . .
C2 C12 2.805(4) no . .
C2 C15 3.387(4) no . .
C2 C19 2.870(4) no . .
C3 C11 2.811(4) no . .
C3 C20 3.412(4) no . .
C3 C24 2.860(4) no . .
C5 C8 2.785(4) no . .
C6 C14 2.820(4) no . .
C7 C13 2.814(4) no . .
C9 C10 2.764(4) no . .
C9 C15 3.254(4) no . .
C10 C20 3.255(4) no . .
C11 C13 2.836(4) no . .
C11 C15 3.123(4) no . .
C12 C14 2.852(4) no . .
C12 C20 3.133(4) no . .
C15 C18 2.883(4) no . .
C16 C19 2.889(4) no . .
C20 C23 2.877(4) no . .
C21 C24 2.891(4) no . .
C25 C28 2.854(4) no . .
C26 C36 2.818(4) no . .
C26 C39 3.381(4) no . .
C26 C43 2.896(4) no . .
C27 C35 2.807(4) no . .
C27 C44 3.318(4) no . .
C27 C48 2.889(4) no . .
C29 C32 2.786(4) no . .
C30 C38 2.806(4) no . .
C31 C37 2.813(4) no . .
C33 C34 2.780(4) no . .
C33 C39 3.256(4) no . .
C34 C44 3.366(4) no . .
C35 C37 2.841(4) no . .
C35 C39 3.168(4) no . .
C36 C38 2.845(4) no . .
C36 C44 3.224(4) no . .
C39 C42 2.877(4) no . .
C40 C43 2.891(4) no . .
C44 C47 2.868(4) no . .
C45 C48 2.859(5) no . .
C49 C52 2.855(4) no . .
C50 C60 2.814(4) no . .
C50 C63 3.467(4) no . .
C50 C67 2.880(4) no . .
C51 C59 2.803(4) no . .
C51 C68 3.372(5) no . .
C51 C72 2.865(5) no . .
C53 C56 2.794(4) no . .
C54 C62 2.809(4) no . .
C55 C61 2.816(4) no . .
C57 C58 2.773(4) no . .
C57 C63 3.196(4) no . .
C58 C68 3.269(4) no . .
C59 C61 2.832(4) no . .
C59 C63 3.153(4) no . .
C60 C62 2.844(4) no . .
C60 C68 3.150(5) no . .
C63 C66 2.882(4) no . .
C64 C67 2.898(4) no . .
C68 C71 2.842(5) no . .
C69 C72 2.843(5) no . .
C2 C38 3.563(4) no . .
C3 C67 3.519(4) no . 3_657
C4 C67 3.549(4) no . 3_657
C15 C15 3.566(4) no . 3_757
C16 C44 3.592(4) no . 3_757
C27 C62 3.578(4) no . .
C29 C54 3.569(4) no . 2_656
C34 C54 3.495(4) no . 2_656
C34 C55 3.456(4) no . 2_656
C37 C54 3.590(4) no . 2_656
C38 C2 3.563(4) no . .
C43 C49 3.575(4) no . .
C44 C16 3.592(4) no . 3_757
C48 C54 3.600(4) no . .
C49 C43 3.575(4) no . .
C54 C29 3.569(4) no . 2_646
C54 C34 3.495(4) no . 2_646
C54 C37 3.590(4) no . 2_646
C54 C48 3.600(4) no . .
C55 C34 3.456(4) no . 2_646
C62 C27 3.578(4) no . .
C67 C3 3.519(4) no . 3_657
C67 C4 3.549(4) no . 3_657
N1 H2 2.6480 no . .
N1 H9 2.4908 no . .
N1 H16A 3.3040 no . .
N1 H16B 2.6761 no . .
N1 H17A 3.2813 no . .
N1 H18A 3.3012 no . .
N1 H18B 2.6822 no . .
N2 H3 2.6545 no . .
N2 H10 2.5069 no . .
N2 H21A 2.6863 no . .
N2 H21B 3.3064 no . .
N2 H22B 3.3089 no . .
N2 H23A 3.2998 no . .
N2 H23B 2.6687 no . .
N3 H26 2.6519 no . .
N3 H33 2.4697 no . .
N3 H40A 3.3090 no . .
N3 H40B 2.6796 no . .
N3 H41B 3.3097 no . .
N3 H42A 2.6665 no . .
N3 H42B 3.3021 no . .
N4 H27 2.6360 no . .
N4 H34 2.5182 no . .
N4 H45A 2.6576 no . .
N4 H45B 3.2890 no . .
N4 H46B 3.2949 no . .
N4 H47A 3.3028 no . .
N4 H47B 2.6892 no . .
N5 H50 2.6376 no . .
N5 H57 2.4787 no . .
N5 H64A 2.6639 no . .
N5 H64B 3.3012 no . .
N5 H65B 3.2918 no . .
N5 H66A 3.2913 no . .
N5 H66B 2.6631 no . .
N6 H51 2.6435 no . .
N6 H58 2.4823 no . .
N6 H69A 2.6903 no . .
N6 H69B 3.3117 no . .
N6 H70B 3.2312 no . .
N6 H71A 3.3004 no . .
N6 H71B 2.6470 no . .
C1 H3 3.2717 no . .
C1 H9 2.6434 no . .
C1 H15A 2.7148 no . .
C1 H15B 2.5383 no . .
C1 H19A 2.6017 no . .
C1 H19B 2.7410 no . .
C2 H15A 3.3294 no . .
C2 H19A 2.8035 no . .
C2 H19B 2.7959 no . .
C3 H20B 3.3550 no . .
C3 H24A 2.7973 no . .
C3 H24B 2.7758 no . .
C4 H2 3.2736 no . .
C4 H10 2.6550 no . .
C4 H20A 2.5528 no . .
C4 H20B 2.7093 no . .
C4 H24A 2.7324 no . .
C4 H24B 2.5912 no . .
C5 H7 3.2604 no . .
C5 H10 2.6377 no . .
C6 H8 3.2648 no . .
C7 H5 3.2656 no . .
C8 H6 3.2608 no . .
C8 H9 2.6475 no . .
C9 H8 2.6712 no . .
C9 H15B 2.7268 no . .
C10 H5 2.6652 no . .
C10 H20A 2.7125 no . .
C11 H2 3.2768 no . .
C11 H10 3.2912 no . .
C11 H15B 2.7852 no . .
C12 H3 3.2746 no . .
C12 H9 3.3036 no . .
C12 H20A 2.7992 no . .
C13 H6 3.2887 no . .
C13 H8 3.3096 no . .
C13 H9 3.2802 no . .
C14 H5 3.3143 no . .
C14 H7 3.2828 no . .
C14 H10 3.2846 no . .
C15 H2 3.5322 no . .
C15 H9 2.7801 no . .
C15 H17A 2.7363 no . .
C15 H17B 3.3486 no . .
C15 H18B 3.2587 no . .
C15 H19A 3.2611 no . .
C15 H19B 2.6002 no . .
C16 H9 3.3836 no . .
C16 H18A 3.3510 no . .
C16 H18B 2.7425 no . .
C16 H19B 3.2185 no . .
C17 H15A 2.7068 no . .
C17 H15B 3.3502 no . .
C17 H19A 3.3595 no . .
C17 H19B 2.7248 no . .
C18 H15A 3.2057 no . .
C18 H16A 3.3518 no . .
C18 H16B 2.7397 no . .
C19 H2 2.5620 no . .
C19 H15A 2.5979 no . .
C19 H15B 3.2591 no . .
C19 H16B 3.2559 no . .
C19 H17A 2.7499 no . .
C19 H17B 3.3595 no . .
C20 H3 3.5650 no . .
C20 H10 2.7701 no . .
C20 H22A 3.3581 no . .
C20 H22B 2.7603 no . .
C20 H23B 3.2399 no . .
C20 H24A 2.6006 no . .
C20 H24B 3.2632 no . .
C21 H10 3.4064 no . .
C21 H23A 3.3536 no . .
C21 H23B 2.7365 no . .
C21 H24A 3.2121 no . .
C22 H20A 3.3596 no . .
C22 H20B 2.7230 no . .
C22 H24A 2.7314 no . .
C22 H24B 3.3756 no . .
C23 H20B 3.2081 no . .
C23 H21A 2.7399 no . .
C23 H21B 3.3545 no . .
C24 H3 2.5477 no . .
C24 H20A 3.2605 no . .
C24 H20B 2.6006 no . .
C24 H21A 3.2644 no . .
C24 H22A 3.3734 no . .
C24 H22B 2.7682 no . .
C25 H27 3.2737 no . .
C25 H33 2.6413 no . .
C25 H39A 2.7473 no . .
C25 H39B 2.5521 no . .
C25 H43A 2.6026 no . .
C25 H43B 2.7726 no . .
C26 H39A 3.3301 no . .
C26 H43A 2.8269 no . .
C26 H43B 2.8431 no . .
C27 H44A 3.2351 no . .
C27 H44B 3.5584 no . .
C27 H48A 2.8665 no . .
C27 H48B 2.7822 no . .
C28 H26 3.2794 no . .
C28 H34 2.6563 no . .
C28 H44A 2.7203 no . .
C28 H44B 2.5484 no . .
C28 H48A 2.5926 no . .
C28 H48B 2.7359 no . .
C29 H31 3.2655 no . .
C29 H34 2.6417 no . .
C30 H32 3.2537 no . .
C31 H29 3.2698 no . .
C32 H30 3.2471 no . .
C32 H33 2.6598 no . .
C33 H32 2.6750 no . .
C33 H39B 2.7538 no . .
C34 H29 2.6629 no . .
C34 H44B 2.8906 no . .
C35 H26 3.2837 no . .
C35 H34 3.2939 no . .
C35 H39B 2.8483 no . .
C36 H27 3.2768 no . .
C36 H33 3.3040 no . .
C36 H44B 2.9345 no . .
C37 H30 3.2724 no . .
C37 H32 3.3107 no . .
C37 H33 3.2940 no . .
C38 H29 3.3101 no . .
C38 H31 3.2868 no . .
C38 H34 3.2898 no . .
C39 H26 3.5052 no . .
C39 H33 2.7713 no . .
C39 H41A 3.3571 no . .
C39 H41B 2.7554 no . .
C39 H42A 3.2447 no . .
C39 H43A 3.2619 no . .
C39 H43B 2.5857 no . .
C40 H33 3.3350 no . .
C40 H42A 2.7415 no . .
C40 H42B 3.3565 no . .
C40 H43B 3.2064 no . .
C41 H39A 2.7135 no . .
C41 H39B 3.3605 no . .
C41 H43A 3.3656 no . .
C41 H43B 2.7210 no . .
C42 H39A 3.1942 no . .
C42 H40A 3.3557 no . .
C42 H40B 2.7469 no . .
C43 H26 2.6089 no . .
C43 H39A 2.5835 no . .
C43 H39B 3.2598 no . .
C43 H40B 3.2651 no . .
C43 H41A 3.3640 no . .
C43 H41B 2.7589 no . .
C44 H27 3.3905 no . .
C44 H34 2.8572 no . .
C44 H46A 3.3546 no . .
C44 H46B 2.7485 no . .
C44 H47B 3.2516 no . .
C44 H48A 3.2419 no . .
C44 H48B 2.5804 no . .
C45 H34 3.4544 no . .
C45 H47A 3.3188 no . .
C45 H47B 2.7152 no . .
C45 H48B 3.1961 no . .
C46 H44A 2.7139 no . .
C46 H44B 3.3543 no . .
C46 H48A 3.3414 no . .
C46 H48B 2.7228 no . .
C47 H44A 3.1831 no . .
C47 H45A 2.7116 no . .
C47 H45B 3.3163 no . .
C48 H27 2.6194 no . .
C48 H44A 2.5739 no . .
C48 H44B 3.2440 no . .
C48 H45A 3.2258 no . .
C48 H46A 3.3466 no . .
C48 H46B 2.7485 no . .
C49 H51 3.2734 no . .
C49 H57 2.6421 no . .
C49 H63A 2.5643 no . .
C49 H63B 2.8179 no . .
C49 H67A 2.8182 no . .
C49 H67B 2.5839 no . .
C50 H63B 3.5026 no . .
C50 H67A 2.9234 no . .
C50 H67B 2.7256 no . .
C51 H68A 3.3199 no . .
C51 H72A 2.7693 no . .
C51 H72B 2.8279 no . .
C52 H50 3.2809 no . .
C52 H58 2.6481 no . .
C52 H68A 2.7142 no . .
C52 H68B 2.5320 no . .
C52 H72A 2.5730 no . .
C52 H72B 2.7469 no . .
C53 H55 3.2615 no . .
C53 H58 2.6492 no . .
C54 H56 3.2696 no . .
C55 H53 3.2691 no . .
C56 H54 3.2620 no . .
C56 H57 2.6332 no . .
C57 H56 2.6586 no . .
C57 H63A 2.6753 no . .
C58 H53 2.6735 no . .
C58 H68B 2.7678 no . .
C59 H50 3.2780 no . .
C59 H58 3.2961 no . .
C59 H63A 2.8188 no . .
C60 H51 3.2733 no . .
C60 H57 3.2976 no . .
C60 H68B 2.8356 no . .
C61 H54 3.2865 no . .
C61 H56 3.3148 no . .
C61 H57 3.2792 no . .
C62 H53 3.3152 no . .
C62 H55 3.2751 no . .
C62 H58 3.2912 no . .
C63 H57 2.6533 no . .
C63 H65A 3.3475 no . .
C63 H65B 2.7421 no . .
C63 H66B 3.2654 no . .
C63 H67A 2.5875 no . .
C63 H67B 3.2647 no . .
C64 H57 3.1627 no . .
C64 H66A 3.3620 no . .
C64 H66B 2.7645 no . .
C64 H67A 3.2180 no . .
C65 H63A 3.3518 no . .
C65 H63B 2.7007 no . .
C65 H67A 2.7252 no . .
C65 H67B 3.3607 no . .
C66 H63B 3.1861 no . .
C66 H64A 2.7633 no . .
C66 H64B 3.3642 no . .
C67 H50 2.5877 no . .
C67 H63A 3.2636 no . .
C67 H63B 2.5814 no . .
C67 H64A 3.2695 no . .
C67 H65A 3.3544 no . .
C67 H65B 2.7603 no . .
C68 H51 3.4892 no . .
C68 H58 2.7690 no . .
C68 H70A 3.3671 no . .
C68 H70B 2.7061 no . .
C68 H71B 3.1706 no . .
C68 H72A 3.1995 no . .
C68 H72B 2.5109 no . .
C69 H58 3.3716 no . .
C69 H71A 3.2954 no . .
C69 H71B 2.6189 no . .
C69 H72B 3.1490 no . .
C70 H68A 2.6991 no . .
C70 H68B 3.3590 no . .
C70 H72A 3.2993 no . .
C70 H72B 2.6348 no . .
C71 H68A 3.1718 no . .
C71 H69A 2.6509 no . .
C71 H69B 3.2810 no . .
C72 H51 2.5789 no . .
C72 H68A 2.5189 no . .
C72 H68B 3.1980 no . .
C72 H69A 3.2166 no . .
C72 H70A 3.3230 no . .
C72 H70B 2.6390 no . .
H2 H3 2.3365 no . .
H2 H15A 3.3081 no . .
H2 H19A 2.4772 no . .
H2 H19B 2.2373 no . .
H3 H20B 3.3490 no . .
H3 H24A 2.2421 no . .
H3 H24B 2.4359 no . .
H5 H6 2.3015 no . .
H5 H10 2.4782 no . .
H6 H7 2.3679 no . .
H7 H8 2.2921 no . .
H8 H9 2.4924 no . .
H9 H15B 2.3529 no . .
H9 H16B 2.9395 no . .
H10 H20A 2.3125 no . .
H10 H21A 2.9795 no . .
H15A H16A 2.3659 no . .
H15A H16B 2.8726 no . .
H15A H17A 2.5774 no . .
H15A H19A 3.4956 no . .
H15A H19B 2.4020 no . .
H15B H16A 2.3779 no . .
H15B H16B 2.3665 no . .
H15B H19B 3.4930 no . .
H16A H17A 2.3478 no . .
H16A H17B 2.4012 no . .
H16B H17A 2.8724 no . .
H16B H17B 2.3482 no . .
H16B H18B 2.6164 no . .
H17A H18A 2.3455 no . .
H17A H18B 2.8718 no . .
H17A H19B 2.6003 no . .
H17B H18A 2.4026 no . .
H17B H18B 2.3452 no . .
H18A H19A 2.3897 no . .
H18A H19B 2.3705 no . .
H18B H19A 2.3704 no . .
H18B H19B 2.8791 no . .
H20A H21A 2.3543 no . .
H20A H21B 2.3698 no . .
H20A H24A 3.4958 no . .
H20B H21A 2.8655 no . .
H20B H21B 2.3540 no . .
H20B H22B 2.6085 no . .
H20B H24A 2.4043 no . .
H20B H24B 3.4971 no . .
H21A H22A 2.3490 no . .
H21A H22B 2.8777 no . .
H21A H23B 2.6104 no . .
H21B H22A 2.4136 no . .
H21B H22B 2.3530 no . .
H22A H23A 2.4170 no . .
H22A H23B 2.3596 no . .
H22B H23A 2.3635 no . .
H22B H23B 2.8841 no . .
H22B H24A 2.6114 no . .
H23A H24A 2.3740 no . .
H23A H24B 2.3798 no . .
H23B H24A 2.8768 no . .
H23B H24B 2.3721 no . .
H26 H27 2.3505 no . .
H26 H39A 3.2666 no . .
H26 H43A 2.5390 no . .
H26 H43B 2.2933 no . .
H27 H44A 3.1008 no . .
H27 H48A 2.6451 no . .
H27 H48B 2.2237 no . .
H29 H30 2.3005 no . .
H29 H34 2.4827 no . .
H30 H31 2.3581 no . .
H31 H32 2.2951 no . .
H32 H33 2.5015 no . .
H33 H39B 2.3736 no . .
H33 H40B 2.8702 no . .
H34 H44B 2.4489 no . .
H34 H45A 2.9958 no . .
H39A H40A 2.3633 no . .
H39A H40B 2.8696 no . .
H39A H41B 2.5955 no . .
H39A H43A 3.4807 no . .
H39A H43B 2.3736 no . .
H39B H40A 2.3721 no . .
H39B H40B 2.3639 no . .
H39B H43B 3.4799 no . .
H40A H41A 2.4181 no . .
H40A H41B 2.3566 no . .
H40B H41A 2.3549 no . .
H40B H41B 2.8814 no . .
H40B H42A 2.6201 no . .
H41A H42A 2.3488 no . .
H41A H42B 2.4077 no . .
H41B H42A 2.8756 no . .
H41B H42B 2.3516 no . .
H41B H43B 2.6003 no . .
H42A H43A 2.3727 no . .
H42A H43B 2.8760 no . .
H42B H43A 2.3774 no . .
H42B H43B 2.3748 no . .
H44A H45A 2.8754 no . .
H44A H45B 2.3738 no . .
H44A H46B 2.5915 no . .
H44A H48A 3.4730 no . .
H44A H48B 2.3751 no . .
H44B H45A 2.3715 no . .
H44B H45B 2.3772 no . .
H44B H48B 3.4758 no . .
H45A H46A 2.3362 no . .
H45A H46B 2.8654 no . .
H45A H47B 2.5908 no . .
H45B H46A 2.3948 no . .
H45B H46B 2.3383 no . .
H46A H47A 2.3813 no . .
H46A H47B 2.3105 no . .
H46B H47A 2.3133 no . .
H46B H47B 2.8486 no . .
H46B H48B 2.6091 no . .
H47A H48A 2.3841 no . .
H47A H48B 2.3626 no . .
H47B H48A 2.3613 no . .
H47B H48B 2.8745 no . .
H50 H51 2.3534 no . .
H50 H63B 3.4530 no . .
H50 H67A 2.3834 no . .
H50 H67B 2.4048 no . .
H51 H68A 3.2506 no . .
H51 H72A 2.4747 no . .
H51 H72B 2.2817 no . .
H53 H54 2.2947 no . .
H53 H58 2.4930 no . .
H54 H55 2.3689 no . .
H55 H56 2.2947 no . .
H56 H57 2.4748 no . .
H57 H63A 2.2240 no . .
H57 H63B 3.5724 no . .
H57 H64A 2.6893 no . .
H58 H68B 2.3512 no . .
H58 H69A 2.9327 no . .
H63A H64A 2.3742 no . .
H63A H64B 2.3808 no . .
H63A H67A 3.4781 no . .
H63B H64A 2.8761 no . .
H63B H64B 2.3744 no . .
H63B H65B 2.5789 no . .
H63B H67A 2.3689 no . .
H63B H67B 3.4783 no . .
H64A H65A 2.3466 no . .
H64A H65B 2.8743 no . .
H64A H66B 2.6515 no . .
H64B H65A 2.4100 no . .
H64B H65B 2.3446 no . .
H65A H66A 2.4093 no . .
H65A H66B 2.3429 no . .
H65B H66A 2.3431 no . .
H65B H66B 2.8736 no . .
H65B H67A 2.6126 no . .
H66A H67A 2.3595 no . .
H66A H67B 2.3774 no . .
H66B H67A 2.8687 no . .
H66B H67B 2.3569 no . .
H68A H69A 2.9028 no . .
H68A H69B 2.4066 no . .
H68A H70B 2.5303 no . .
H68A H72A 3.4143 no . .
H68A H72B 2.2900 no . .
H68B H69A 2.4118 no . .
H68B H69B 2.4117 no . .
H68B H72B 3.4115 no . .
H69A H70A 2.3823 no . .
H69A H70B 2.8850 no . .
H69A H71A 3.5598 no . .
H69A H71B 2.4606 no . .
H69B H70A 2.4017 no . .
H69B H70B 2.3810 no . .
H69B H71B 3.5282 no . .
H70A H71A 2.3205 no . .
H70A H71B 2.3189 no . .
H70A H72B 3.5543 no . .
H70B H71A 2.3190 no . .
H70B H71B 2.8265 no . .
H70B H72A 3.5211 no . .
H70B H72B 2.4398 no . .
H71A H72A 2.3921 no . .
H71A H72B 2.4336 no . .
H71B H72A 2.4359 no . .
H71B H72B 2.9048 no . .
N1 H15A 3.5701 no . 3_757
N2 H42B 3.3558 no . 3_657
N2 H67B 3.5593 no . 3_657
N3 H66A 3.4262 no . 3_657
N4 H55 2.7970 no . 2_656
N5 H43A 3.4992 no . .
C1 H15A 3.0833 no . 3_757
C1 H15B 3.5462 no . 3_757
C1 H67A 2.9827 no . 3_657
C2 H15A 3.3682 no . 3_757
C2 H15B 3.3732 no . 3_757
C2 H16A 3.3359 no . 3_757
C2 H65B 3.4771 no . 3_657
C2 H67A 2.8652 no . 3_657
C3 H16A 2.8983 no . 3_757
C3 H66A 3.0841 no . 3_657
C3 H67A 2.8744 no . 3_657
C3 H67B 3.5709 no . 3_657
C4 H16A 3.0989 no . 3_757
C4 H67A 3.0110 no . 3_657
C4 H67B 3.2586 no . 3_657
C5 H19A 3.5033 no . 1_545
C5 H31 3.3688 no . 1_545
C5 H32 3.1592 no . 1_545
C5 H41B 3.4931 no . 3_657
C5 H51 2.9417 no . 3_657
C5 H64B 2.9204 no . 3_647
C5 H65B 3.2476 no . 3_647
C6 H18A 3.0959 no . 1_545
C6 H19A 3.1371 no . 1_545
C6 H51 3.0786 no . 3_657
C6 H64B 2.9487 no . 3_647
C6 H72B 3.0756 no . 3_657
C7 H18A 3.0373 no . 1_545
C7 H51 3.2259 no . 3_657
C7 H72B 3.3174 no . 3_657
C8 H29 2.9327 no . 3_757
C8 H30 3.5811 no . 3_757
C8 H51 3.2425 no . 3_657
C8 H70A 2.9119 no . 4_555
C9 H29 3.1619 no . 3_757
C9 H50 3.0486 no . 3_657
C9 H69B 3.5646 no . 4_555
C9 H70A 3.3730 no . 4_555
C10 H31 3.3943 no . 1_545
C10 H32 3.2238 no . 1_545
C10 H42B 3.4243 no . 3_657
C10 H50 2.9132 no . 3_657
C11 H15A 3.2504 no . 3_757
C11 H50 3.0143 no . 3_657
C11 H67A 3.0579 no . 3_657
C12 H50 2.9417 no . 3_657
C12 H67A 3.0622 no . 3_657
C12 H67B 3.4561 no . 3_657
C13 H31 3.2718 no . 1_545
C13 H32 3.4783 no . 1_545
C13 H50 3.0211 no . 3_657
C13 H51 2.9700 no . 3_657
C14 H29 3.1720 no . 3_757
C14 H30 3.4392 no . 3_757
C14 H50 3.0809 no . 3_657
C14 H51 3.1238 no . 3_657
C14 H70A 3.3260 no . 4_555
C15 H15A 2.9635 no . 3_757
C15 H15B 3.3053 no . 3_757
C16 H20B 3.3091 no . 3_757
C16 H44B 2.7708 no . 3_757
C16 H45A 3.5373 no . 3_757
C16 H45B 3.3416 no . 3_757
C17 H20A 3.2658 no . 3_757
C17 H20B 3.1655 no . 3_757
C17 H44B 3.3788 no . 3_757
C17 H45B 3.2467 no . 3_757
C17 H53 3.1422 no . 4_555
C18 H6 3.4732 no . 1_565
C18 H53 3.0840 no . 4_555
C19 H6 3.5039 no . 1_565
C20 H16A 3.2915 no . 3_757
C20 H17A 3.2688 no . 3_757
C20 H17B 3.4101 no . 3_757
C20 H32 3.5429 no . 1_545
C21 H32 3.4788 no . 1_545
C21 H33 3.5358 no . 1_545
C21 H39B 2.9718 no . 1_545
C21 H47A 3.3670 no . 2_646
C22 H39B 3.2266 no . 1_545
C22 H40A 3.3824 no . 1_545
C22 H47A 3.4356 no . 2_646
C22 H47B 3.4691 no . 2_646
C22 H56 3.4268 no . .
C23 H42A 3.5136 no . 3_657
C23 H43A 3.4700 no . .
C23 H66B 3.3700 no . .
C24 H43A 3.5474 no . .
C24 H66A 3.4139 no . 3_657
C25 H24A 3.1412 no . .
C25 H24B 3.4159 no . .
C25 H46A 3.5292 no . 2_656
C25 H46B 3.5128 no . 2_656
C26 H23A 3.2320 no . .
C26 H24A 3.1144 no . .
C26 H46A 3.3268 no . 2_656
C26 H46B 3.1621 no . 2_656
C27 H22B 3.5451 no . .
C27 H24A 3.0847 no . .
C27 H46B 2.9834 no . 2_656
C28 H24A 3.0938 no . .
C28 H46B 3.1831 no . 2_656
C28 H55 3.3799 no . 2_656
C29 H2 3.1866 no . .
C29 H8 3.4758 no . 3_757
C29 H15B 3.4174 no . 3_757
C29 H54 3.0465 no . 2_656
C30 H2 3.2903 no . .
C30 H17A 3.5908 no . 3_767
C30 H18A 3.3622 no . 3_767
C30 H19B 3.0554 no . .
C30 H31 3.4550 no . 3_767
C31 H2 3.1878 no . .
C31 H17A 3.2892 no . 3_767
C31 H19B 2.9476 no . .
C31 H20A 3.3390 no . 1_565
C31 H30 3.4045 no . 3_767
C32 H2 2.9535 no . .
C32 H5 3.3343 no . 1_565
C32 H10 3.4316 no . 1_565
C32 H19B 3.5354 no . .
C32 H20A 3.0711 no . 1_565
C32 H21A 3.4726 no . 1_565
C32 H21B 3.5035 no . 1_565
C32 H65B 3.3455 no . 3_657
C33 H2 3.5559 no . .
C33 H3 2.9154 no . .
C33 H21A 3.3793 no . 1_565
C33 H21B 3.2956 no . 1_565
C33 H66A 3.2769 no . 3_657
C34 H3 3.0951 no . .
C34 H16A 3.5161 no . 3_757
C34 H54 2.9396 no . 2_656
C34 H55 2.8625 no . 2_656
C35 H3 2.9020 no . .
C35 H24A 3.1140 no . .
C35 H47A 3.5691 no . 2_656
C36 H3 3.0041 no . .
C36 H24A 3.0860 no . .
C36 H46B 3.5518 no . 2_656
C36 H55 3.3462 no . 2_656
C37 H2 2.9763 no . .
C37 H3 3.1660 no . .
C37 H54 2.8653 no . 2_656
C38 H2 2.8438 no . .
C38 H3 3.0864 no . .
C38 H21B 3.3999 no . 1_565
C38 H54 3.5709 no . 2_656
C39 H21A 3.3505 no . 1_565
C39 H22A 3.1833 no . 1_565
C39 H46A 3.4448 no . 2_656
C39 H47A 3.5419 no . 2_656
C40 H21A 3.3172 no . 1_565
C40 H22A 3.3046 no . 1_565
C40 H40B 3.3328 no . 3_667
C40 H41A 3.4043 no . 3_667
C40 H64A 3.3154 no . 1_565
C40 H65A 3.3242 no . 1_565
C41 H10 3.5177 no . 3_657
C41 H40B 3.2762 no . 3_667
C41 H64B 3.5538 no . 1_565
C41 H65A 3.0314 no . 1_565
C42 H23B 3.2594 no . 3_657
C42 H66B 3.5056 no . 3_657
C42 H67B 3.0492 no . .
C43 H67B 3.2565 no . .
C44 H16A 3.2846 no . 3_757
C44 H16B 3.1299 no . 3_757
C44 H17B 3.4100 no . 3_757
C44 H20B 3.2625 no . .
C45 H16B 2.9634 no . 3_757
C45 H17B 3.3250 no . 3_757
C45 H53 3.5604 no . 2_646
C47 H21B 3.4385 no . 2_656
C47 H22A 3.5434 no . 2_656
C47 H39B 3.5152 no . 2_646
C47 H55 3.3848 no . 2_656
C47 H56 3.4259 no . 2_656
C48 H54 3.4952 no . .
C48 H55 3.2707 no . 2_656
C49 H43A 3.4034 no . .
C49 H43B 2.9317 no . .
C49 H69B 3.3840 no . 2_546
C49 H70B 3.5480 no . 2_546
C50 H42B 3.2313 no . .
C50 H43B 2.9365 no . .
C50 H69B 3.3387 no . 2_546
C50 H70A 3.5810 no . 2_546
C50 H70B 3.3006 no . 2_546
C51 H41B 3.3654 no . .
C51 H43B 3.0474 no . .
C51 H70A 3.4003 no . 2_546
C51 H70B 3.1093 no . 2_546
C52 H43B 3.1616 no . .
C52 H70B 3.1788 no . 2_546
C53 H7 3.0656 no . 4_444
C53 H17B 3.3233 no . 4_454
C53 H18A 3.4805 no . 4_454
C53 H18B 3.5812 no . 4_454
C53 H27 3.0526 no . .
C53 H45B 3.3095 no . 2_656
C53 H48B 3.5381 no . .
C54 H27 3.0795 no . .
C54 H29 3.4372 no . 2_646
C54 H34 3.3529 no . 2_646
C54 H48A 3.4715 no . .
C54 H48B 2.8395 no . .
C55 H27 3.0160 no . .
C55 H34 3.0144 no . 2_646
C55 H47B 3.2400 no . 2_646
C55 H48B 2.9557 no . .
C56 H22B 3.4351 no . .
C56 H27 2.9279 no . .
C56 H47B 3.1231 no . 2_646
C57 H23A 3.3647 no . .
C57 H26 2.8821 no . .
C57 H71A 3.5009 no . 1_545
C58 H7 2.9626 no . 4_444
C58 H26 3.0563 no . .
C58 H45B 3.5793 no . 2_656
C59 H26 2.9243 no . .
C59 H43B 3.0282 no . .
C60 H26 3.0076 no . .
C60 H43B 3.1373 no . .
C60 H70B 3.4335 no . 2_546
C61 H7 2.8047 no . 4_444
C61 H26 3.0727 no . .
C61 H27 2.9703 no . .
C62 H7 3.4220 no . 4_444
C62 H26 2.9958 no . .
C62 H27 2.9018 no . .
C63 H6 3.2645 no . 3_647
C63 H69B 3.1569 no . 2_546
C63 H71A 3.3111 no . 1_545
C64 H5 3.0761 no . 3_647
C64 H6 3.1848 no . 3_647
C64 H40A 3.1442 no . 1_545
C64 H41B 3.3591 no . 1_545
C64 H71A 3.5013 no . 1_545
C64 H72A 3.3104 no . 1_545
C65 H5 2.8946 no . 3_647
C65 H32 3.5126 no . 3_657
C65 H33 3.3954 no . 3_657
C65 H40A 3.3584 no . 1_545
C65 H41A 3.3828 no . 1_545
C66 H24B 3.2475 no . 3_657
C66 H33 3.5604 no . 3_657
C66 H42A 3.2461 no . 3_657
C67 H24B 3.4564 no . 3_657
C67 H42B 3.2230 no . .
C67 H43A 3.5483 no . .
C68 H63A 3.5033 no . 2_556
C68 H63B 3.5660 no . 2_556
C69 H9 3.4887 no . 4_454
C69 H18B 3.3715 no . 4_454
C69 H63B 3.3295 no . 2_556
C70 H8 3.4908 no . 4_454
C71 H63A 3.4141 no . 1_565
C72 H64B 3.2106 no . 1_565
H2 C29 3.1866 no . .
H2 C30 3.2903 no . .
H2 C31 3.1878 no . .
H2 C32 2.9535 no . .
H2 C33 3.5559 no . .
H2 C37 2.9763 no . .
H2 C38 2.8438 no . .
H2 H15B 3.3869 no . 3_757
H2 H32 3.4252 no . .
H2 H65B 3.2179 no . 3_657
H2 H67A 3.3620 no . 3_657
H3 C33 2.9154 no . .
H3 C34 3.0951 no . .
H3 C35 2.9020 no . .
H3 C36 3.0041 no . .
H3 C37 3.1660 no . .
H3 C38 3.0864 no . .
H3 H16A 3.0452 no . 3_757
H3 H33 3.3894 no . .
H3 H66A 2.8553 no . 3_657
H3 H67A 3.3694 no . 3_657
H5 C32 3.3343 no . 1_545
H5 C64 3.0761 no . 3_647
H5 C65 2.8946 no . 3_647
H5 H19A 3.4021 no . 1_545
H5 H31 3.4049 no . 1_545
H5 H32 2.5673 no . 1_545
H5 H41A 3.3104 no . 3_657
H5 H41B 3.0337 no . 3_657
H5 H51 3.4004 no . 3_657
H5 H64B 2.4280 no . 3_647
H5 H65A 2.8361 no . 3_647
H5 H65B 2.4261 no . 3_647
H6 C18 3.4732 no . 1_545
H6 C19 3.5039 no . 1_545
H6 C63 3.2645 no . 3_647
H6 C64 3.1848 no . 3_647
H6 H18A 3.1615 no . 1_545
H6 H18B 3.2452 no . 1_545
H6 H19A 2.7361 no . 1_545
H6 H63A 3.4266 no . 3_647
H6 H63B 2.7237 no . 3_647
H6 H64B 2.4960 no . 3_647
H6 H65B 3.2553 no . 3_647
H6 H68B 3.0691 no . 4_545
H6 H72B 3.0045 no . 3_657
H7 C53 3.0656 no . 4_545
H7 C58 2.9626 no . 4_545
H7 C61 2.8047 no . 4_545
H7 C62 3.4220 no . 4_545
H7 H18A 3.0668 no . 1_545
H7 H18B 3.3848 no . 1_545
H7 H53 3.2335 no . 4_545
H7 H58 3.1362 no . 4_545
H7 H68B 3.3037 no . 4_545
H7 H72B 3.4031 no . 3_657
H8 C29 3.4758 no . 3_757
H8 C70 3.4908 no . 4_555
H8 H29 2.6105 no . 3_757
H8 H70A 2.5260 no . 4_555
H9 C69 3.4887 no . 4_555
H9 H29 2.8732 no . 3_757
H9 H69A 3.1508 no . 4_555
H9 H69B 3.1890 no . 4_555
H9 H70A 3.0229 no . 4_555
H10 C32 3.4316 no . 1_545
H10 C41 3.5177 no . 3_657
H10 H31 3.4455 no . 1_545
H10 H32 2.6529 no . 1_545
H10 H41A 3.0604 no . 3_657
H10 H41B 3.3475 no . 3_657
H10 H42B 3.0339 no . 3_657
H10 H50 3.4063 no . 3_657
H15A N1 3.5701 no . 3_757
H15A C1 3.0833 no . 3_757
H15A C2 3.3682 no . 3_757
H15A C11 3.2504 no . 3_757
H15A C15 2.9635 no . 3_757
H15A H15A 2.6089 no . 3_757
H15A H15B 2.5255 no . 3_757
H15B C1 3.5462 no . 3_757
H15B C2 3.3732 no . 3_757
H15B C15 3.3053 no . 3_757
H15B C29 3.4174 no . 3_757
H15B H2 3.3869 no . 3_757
H15B H15A 2.5255 no . 3_757
H15B H15B 3.3302 no . 3_757
H15B H29 3.0437 no . 3_757
H16A C2 3.3359 no . 3_757
H16A C3 2.8983 no . 3_757
H16A C4 3.0989 no . 3_757
H16A C20 3.2915 no . 3_757
H16A C34 3.5161 no . 3_757
H16A C44 3.2846 no . 3_757
H16A H3 3.0452 no . 3_757
H16A H20A 3.2756 no . 3_757
H16A H20B 2.6332 no . 3_757
H16A H34 3.2324 no . 3_757
H16A H44B 2.3366 no . 3_757
H16B C44 3.1299 no . 3_757
H16B C45 2.9634 no . 3_757
H16B H34 3.0912 no . 3_757
H16B H44B 2.4586 no . 3_757
H16B H45A 2.6491 no . 3_757
H16B H45B 2.7331 no . 3_757
H16B H69A 3.2430 no . 4_555
H17A C20 3.2688 no . 3_757
H17A C30 3.5908 no . 3_767
H17A C31 3.2892 no . 3_767
H17A H20A 2.6315 no . 3_757
H17A H20B 2.9999 no . 3_757
H17A H30 3.5978 no . 3_767
H17A H31 3.0757 no . 3_767
H17B C20 3.4101 no . 3_757
H17B C44 3.4100 no . 3_757
H17B C45 3.3250 no . 3_757
H17B C53 3.3233 no . 4_555
H17B H20A 3.1395 no . 3_757
H17B H20B 2.7729 no . 3_757
H17B H44A 3.4452 no . 3_757
H17B H44B 2.9467 no . 3_757
H17B H45B 2.5693 no . 3_757
H17B H53 2.4135 no . 4_555
H18A C6 3.0959 no . 1_565
H18A C7 3.0373 no . 1_565
H18A C30 3.3622 no . 3_767
H18A C53 3.4805 no . 4_555
H18A H6 3.1615 no . 1_565
H18A H7 3.0668 no . 1_565
H18A H30 2.9565 no . 3_767
H18A H53 2.8575 no . 4_555
H18B C53 3.5812 no . 4_555
H18B C69 3.3715 no . 4_555
H18B H6 3.2452 no . 1_565
H18B H7 3.3848 no . 1_565
H18B H45B 3.2191 no . 3_757
H18B H53 2.8141 no . 4_555
H18B H58 2.9833 no . 4_555
H18B H68B 3.2923 no . 4_555
H18B H69A 2.7171 no . 4_555
H18B H69B 3.3212 no . 4_555
H19A C5 3.5033 no . 1_565
H19A C6 3.1371 no . 1_565
H19A H5 3.4021 no . 1_565
H19A H6 2.7361 no . 1_565
H19A H63B 3.0377 no . 3_657
H19A H65B 3.0032 no . 3_657
H19A H67A 3.5479 no . 3_657
H19A H69B 3.5973 no . 4_555
H19B C30 3.0554 no . .
H19B C31 2.9476 no . .
H19B C32 3.5354 no . .
H19B H30 3.1844 no . .
H19B H31 3.0191 no . .
H20A C17 3.2658 no . 3_757
H20A C31 3.3390 no . 1_545
H20A C32 3.0711 no . 1_545
H20A H16A 3.2756 no . 3_757
H20A H17A 2.6315 no . 3_757
H20A H17B 3.1395 no . 3_757
H20A H31 3.2844 no . 1_545
H20A H32 2.8150 no . 1_545
H20B C16 3.3091 no . 3_757
H20B C17 3.1655 no . 3_757
H20B C44 3.2625 no . .
H20B H16A 2.6332 no . 3_757
H20B H17A 2.9999 no . 3_757
H20B H17B 2.7729 no . 3_757
H20B H44A 2.9363 no . .
H20B H44B 2.6708 no . .
H21A C32 3.4726 no . 1_545
H21A C33 3.3793 no . 1_545
H21A C39 3.3505 no . 1_545
H21A C40 3.3172 no . 1_545
H21A H32 2.9776 no . 1_545
H21A H33 2.8909 no . 1_545
H21A H39B 2.5951 no . 1_545
H21A H40A 3.1583 no . 1_545
H21A H40B 2.9588 no . 1_545
H21A H41A 3.1974 no . 3_657
H21B C32 3.5035 no . 1_545
H21B C33 3.2956 no . 1_545
H21B C38 3.3999 no . 1_545
H21B C47 3.4385 no . 2_646
H21B H32 3.4323 no . 1_545
H21B H33 3.2472 no . 1_545
H21B H39B 2.7509 no . 1_545
H21B H47A 2.5854 no . 2_646
H21B H47B 3.5328 no . 2_646
H22A C39 3.1833 no . 1_545
H22A C40 3.3046 no . 1_545
H22A C47 3.5434 no . 2_646
H22A H39A 3.2559 no . 1_545
H22A H39B 2.5959 no . 1_545
H22A H40A 2.6817 no . 1_545
H22A H47A 3.1079 no . 2_646
H22A H47B 3.0325 no . 2_646
H22A H56 3.0098 no . .
H22A H57 3.4672 no . .
H22A H64A 3.2923 no . .
H22B C27 3.5451 no . .
H22B C56 3.4351 no . .
H22B H27 3.3451 no . .
H22B H44A 2.9918 no . .
H22B H47A 3.3063 no . 2_646
H22B H47B 3.0856 no . 2_646
H22B H56 2.9621 no . .
H23A C26 3.2320 no . .
H23A C57 3.3647 no . .
H23A H26 3.0966 no . .
H23A H43A 2.7550 no . .
H23A H57 2.9110 no . .
H23A H64A 3.4947 no . .
H23A H66B 3.1164 no . .
H23B C42 3.2594 no . 3_657
H23B H40A 3.0195 no . 1_545
H23B H41A 3.5491 no . 3_657
H23B H42A 2.5683 no . 3_657
H23B H42B 3.1196 no . 3_657
H23B H64A 3.4694 no . .
H23B H66B 2.7064 no . .
H24A C25 3.1412 no . .
H24A C26 3.1144 no . .
H24A C27 3.0847 no . .
H24A C28 3.0938 no . .
H24A C35 3.1140 no . .
H24A C36 3.0860 no . .
H24A H44A 3.5846 no . .
H24A H44B 3.2658 no . .
H24B C25 3.4159 no . .
H24B C66 3.2475 no . 3_657
H24B C67 3.4564 no . 3_657
H24B H42B 3.4217 no . 3_657
H24B H43A 3.0004 no . .
H24B H66A 2.4875 no . 3_657
H24B H66B 3.4961 no . 3_657
H24B H67A 3.5827 no . 3_657
H24B H67B 2.9938 no . 3_657
H26 C57 2.8821 no . .
H26 C58 3.0563 no . .
H26 C59 2.9243 no . .
H26 C60 3.0076 no . .
H26 C61 3.0727 no . .
H26 C62 2.9958 no . .
H26 H23A 3.0966 no . .
H26 H46A 3.4015 no . 2_656
H26 H46B 3.5624 no . 2_656
H26 H57 3.3654 no . .
H27 C53 3.0526 no . .
H27 C54 3.0795 no . .
H27 C55 3.0160 no . .
H27 C56 2.9279 no . .
H27 C61 2.9703 no . .
H27 C62 2.9018 no . .
H27 H22B 3.3451 no . .
H27 H46B 3.3002 no . 2_656
H27 H55 3.5725 no . .
H27 H56 3.4479 no . .
H29 C8 2.9327 no . 3_757
H29 C9 3.1619 no . 3_757
H29 C14 3.1720 no . 3_757
H29 C54 3.4372 no . 2_656
H29 H8 2.6105 no . 3_757
H29 H9 2.8732 no . 3_757
H29 H15B 3.0437 no . 3_757
H29 H54 3.1561 no . 2_656
H30 C8 3.5811 no . 3_757
H30 C14 3.4392 no . 3_757
H30 C31 3.4045 no . 3_767
H30 H17A 3.5978 no . 3_767
H30 H18A 2.9565 no . 3_767
H30 H19B 3.1844 no . .
H30 H30 3.3791 no . 3_767
H30 H31 2.5851 no . 3_767
H31 C5 3.3688 no . 1_565
H31 C10 3.3943 no . 1_565
H31 C13 3.2718 no . 1_565
H31 C30 3.4550 no . 3_767
H31 H5 3.4049 no . 1_565
H31 H10 3.4455 no . 1_565
H31 H17A 3.0757 no . 3_767
H31 H19B 3.0191 no . .
H31 H20A 3.2844 no . 1_565
H31 H30 2.5851 no . 3_767
H32 C5 3.1592 no . 1_565
H32 C10 3.2238 no . 1_565
H32 C13 3.4783 no . 1_565
H32 C20 3.5429 no . 1_565
H32 C21 3.4788 no . 1_565
H32 C65 3.5126 no . 3_657
H32 H2 3.4252 no . .
H32 H5 2.5673 no . 1_565
H32 H10 2.6529 no . 1_565
H32 H20A 2.8150 no . 1_565
H32 H21A 2.9776 no . 1_565
H32 H21B 3.4323 no . 1_565
H32 H65A 3.2471 no . 3_657
H32 H65B 2.8523 no . 3_657
H33 C21 3.5358 no . 1_565
H33 C65 3.3954 no . 3_657
H33 C66 3.5604 no . 3_657
H33 H3 3.3894 no . .
H33 H21A 2.8909 no . 1_565
H33 H21B 3.2472 no . 1_565
H33 H65A 2.9600 no . 3_657
H33 H65B 3.2242 no . 3_657
H33 H66A 2.8845 no . 3_657
H34 C54 3.3529 no . 2_656
H34 C55 3.0144 no . 2_656
H34 H16A 3.2324 no . 3_757
H34 H16B 3.0912 no . 3_757
H34 H54 3.0446 no . 2_656
H34 H55 2.3846 no . 2_656
H39A H22A 3.2559 no . 1_565
H39A H46A 2.7883 no . 2_656
H39A H47A 3.4547 no . 2_656
H39A H72A 3.0000 no . .
H39B C21 2.9718 no . 1_565
H39B C22 3.2266 no . 1_565
H39B C47 3.5152 no . 2_656
H39B H21A 2.5951 no . 1_565
H39B H21B 2.7509 no . 1_565
H39B H22A 2.5959 no . 1_565
H39B H46A 3.3121 no . 2_656
H39B H47A 2.7794 no . 2_656
H40A C22 3.3824 no . 1_565
H40A C64 3.1442 no . 1_565
H40A C65 3.3584 no . 1_565
H40A H21A 3.1583 no . 1_565
H40A H22A 2.6817 no . 1_565
H40A H23B 3.0195 no . 1_565
H40A H40B 3.4024 no . 3_667
H40A H41A 3.4871 no . 3_667
H40A H64A 2.4470 no . 1_565
H40A H64B 3.3182 no . 1_565
H40A H65A 2.7821 no . 1_565
H40A H66B 3.5160 no . 1_565
H40B C40 3.3328 no . 3_667
H40B C41 3.2762 no . 3_667
H40B H21A 2.9588 no . 1_565
H40B H40A 3.4024 no . 3_667
H40B H40B 2.8339 no . 3_667
H40B H41A 2.5191 no . 3_667
H40B H65A 2.9985 no . 3_657
H41A C40 3.4043 no . 3_667
H41A C65 3.3828 no . 1_565
H41A H5 3.3104 no . 3_657
H41A H10 3.0604 no . 3_657
H41A H21A 3.1974 no . 3_657
H41A H23B 3.5491 no . 3_657
H41A H40A 3.4871 no . 3_667
H41A H40B 2.5191 no . 3_667
H41A H64B 3.5864 no . 1_565
H41A H65A 2.4692 no . 1_565
H41B C5 3.4931 no . 3_657
H41B C51 3.3654 no . .
H41B C64 3.3591 no . 1_565
H41B H5 3.0337 no . 3_657
H41B H10 3.3475 no . 3_657
H41B H51 3.1689 no . .
H41B H64A 3.2291 no . 1_565
H41B H64B 2.8502 no . 1_565
H41B H65A 2.9957 no . 1_565
H41B H72A 2.9075 no . .
H42A C23 3.5136 no . 3_657
H42A C66 3.2461 no . 3_657
H42A H23B 2.5683 no . 3_657
H42A H65A 3.4517 no . 3_657
H42A H66A 3.1384 no . 3_657
H42A H66B 2.5479 no . 3_657
H42A H67B 3.4320 no . .
H42B N2 3.3558 no . 3_657
H42B C10 3.4243 no . 3_657
H42B C50 3.2313 no . .
H42B C67 3.2230 no . .
H42B H10 3.0339 no . 3_657
H42B H23B 3.1196 no . 3_657
H42B H24B 3.4217 no . 3_657
H42B H50 3.0257 no . .
H42B H67B 2.2452 no . .
H43A N5 3.4992 no . .
H43A C23 3.4700 no . .
H43A C24 3.5474 no . .
H43A C49 3.4034 no . .
H43A C67 3.5483 no . .
H43A H23A 2.7550 no . .
H43A H24B 3.0004 no . .
H43A H66A 3.5742 no . 3_657
H43A H66B 3.5669 no . .
H43A H67B 2.8878 no . .
H43B C49 2.9317 no . .
H43B C50 2.9365 no . .
H43B C51 3.0474 no . .
H43B C52 3.1616 no . .
H43B C59 3.0282 no . .
H43B C60 3.1373 no . .
H43B H50 3.4352 no . .
H43B H51 3.5862 no . .
H43B H67B 3.2949 no . .
H44A H17B 3.4452 no . 3_757
H44A H20B 2.9363 no . .
H44A H22B 2.9918 no . .
H44A H24A 3.5846 no . .
H44A H48A 3.1475 no . 2_646
H44B C16 2.7708 no . 3_757
H44B C17 3.3788 no . 3_757
H44B H16A 2.3366 no . 3_757
H44B H16B 2.4586 no . 3_757
H44B H17B 2.9467 no . 3_757
H44B H20B 2.6708 no . .
H44B H24A 3.2658 no . .
H45A C16 3.5373 no . 3_757
H45A H16B 2.6491 no . 3_757
H45A H55 3.2685 no . 2_656
H45A H69A 3.1765 no . 2_646
H45A H71B 3.0436 no . 2_646
H45B C16 3.3416 no . 3_757
H45B C17 3.2467 no . 3_757
H45B C53 3.3095 no . 2_646
H45B C58 3.5793 no . 2_646
H45B H16B 2.7331 no . 3_757
H45B H17B 2.5693 no . 3_757
H45B H18B 3.2191 no . 3_757
H45B H53 2.5958 no . 2_646
H45B H58 2.9154 no . 2_646
H45B H69A 3.5150 no . 2_646
H46A C25 3.5292 no . 2_646
H46A C26 3.3268 no . 2_646
H46A C39 3.4448 no . 2_646
H46A H26 3.4015 no . 2_646
H46A H39A 2.7883 no . 2_646
H46A H39B 3.3121 no . 2_646
H46A H58 3.2540 no . 2_646
H46A H71B 3.3169 no . 2_646
H46B C25 3.5128 no . 2_646
H46B C26 3.1621 no . 2_646
H46B C27 2.9834 no . 2_646
H46B C28 3.1831 no . 2_646
H46B C36 3.5518 no . 2_646
H46B H26 3.5624 no . 2_646
H46B H27 3.3002 no . 2_646
H46B H48A 2.9490 no . 2_646
H47A C21 3.3670 no . 2_656
H47A C22 3.4356 no . 2_656
H47A C35 3.5691 no . 2_646
H47A C39 3.5419 no . 2_646
H47A H21B 2.5854 no . 2_656
H47A H22A 3.1079 no . 2_656
H47A H22B 3.3063 no . 2_656
H47A H39A 3.4547 no . 2_646
H47A H39B 2.7794 no . 2_646
H47A H54 3.5417 no . .
H47B C22 3.4691 no . 2_656
H47B C55 3.2400 no . 2_656
H47B C56 3.1231 no . 2_656
H47B H21B 3.5328 no . 2_656
H47B H22A 3.0325 no . 2_656
H47B H22B 3.0856 no . 2_656
H47B H55 2.6863 no . 2_656
H47B H56 2.4359 no . 2_656
H48A C54 3.4715 no . .
H48A H44A 3.1475 no . 2_656
H48A H46B 2.9490 no . 2_656
H48A H54 3.3589 no . .
H48A H55 3.1500 no . 2_656
H48B C53 3.5381 no . .
H48B C54 2.8395 no . .
H48B C55 2.9557 no . .
H48B H54 2.8336 no . .
H48B H55 3.0233 no . .
H50 C9 3.0486 no . 3_657
H50 C10 2.9132 no . 3_657
H50 C11 3.0143 no . 3_657
H50 C12 2.9417 no . 3_657
H50 C13 3.0211 no . 3_657
H50 C14 3.0809 no . 3_657
H50 H10 3.4063 no . 3_657
H50 H42B 3.0257 no . .
H50 H43B 3.4352 no . .
H50 H69B 3.3182 no . 2_546
H51 C5 2.9417 no . 3_657
H51 C6 3.0786 no . 3_657
H51 C7 3.2259 no . 3_657
H51 C8 3.2425 no . 3_657
H51 C13 2.9700 no . 3_657
H51 C14 3.1238 no . 3_657
H51 H5 3.4004 no . 3_657
H51 H41B 3.1689 no . .
H51 H43B 3.5862 no . .
H51 H70A 3.3776 no . 2_546
H51 H70B 3.4846 no . 2_546
H53 C17 3.1422 no . 4_454
H53 C18 3.0840 no . 4_454
H53 C45 3.5604 no . 2_656
H53 H7 3.2335 no . 4_444
H53 H17B 2.4135 no . 4_454
H53 H18A 2.8575 no . 4_454
H53 H18B 2.8141 no . 4_454
H53 H45B 2.5958 no . 2_656
H54 C29 3.0465 no . 2_646
H54 C34 2.9396 no . 2_646
H54 C37 2.8653 no . 2_646
H54 C38 3.5709 no . 2_646
H54 C48 3.4952 no . .
H54 H29 3.1561 no . 2_646
H54 H34 3.0446 no . 2_646
H54 H47A 3.5417 no . .
H54 H48A 3.3589 no . .
H54 H48B 2.8336 no . .
H55 N4 2.7970 no . 2_646
H55 C28 3.3799 no . 2_646
H55 C34 2.8625 no . 2_646
H55 C36 3.3462 no . 2_646
H55 C47 3.3848 no . 2_646
H55 C48 3.2707 no . 2_646
H55 H27 3.5725 no . .
H55 H34 2.3846 no . 2_646
H55 H45A 3.2685 no . 2_646
H55 H47B 2.6863 no . 2_646
H55 H48A 3.1500 no . 2_646
H55 H48B 3.0233 no . .
H56 C22 3.4268 no . .
H56 C47 3.4259 no . 2_646
H56 H22A 3.0098 no . .
H56 H22B 2.9621 no . .
H56 H27 3.4479 no . .
H56 H47B 2.4359 no . 2_646
H56 H71A 3.4131 no . 1_545
H56 H71B 3.0793 no . 1_545
H57 H22A 3.4672 no . .
H57 H23A 2.9110 no . .
H57 H26 3.3654 no . .
H57 H71A 3.0935 no . 1_545
H58 H7 3.1362 no . 4_444
H58 H18B 2.9833 no . 4_454
H58 H45B 2.9154 no . 2_656
H58 H46A 3.2540 no . 2_656
H63A C68 3.5033 no . 2_546
H63A C71 3.4141 no . 1_545
H63A H6 3.4266 no . 3_647
H63A H68A 2.9393 no . 2_546
H63A H68B 3.4126 no . 2_546
H63A H69B 3.1335 no . 2_546
H63A H71A 2.4650 no . 1_545
H63B C68 3.5660 no . 2_546
H63B C69 3.3295 no . 2_546
H63B H6 2.7237 no . 3_647
H63B H19A 3.0377 no . 3_657
H63B H68A 3.4206 no . 2_546
H63B H68B 3.3296 no . 2_546
H63B H69B 2.4648 no . 2_546
H64A C40 3.3154 no . 1_545
H64A H22A 3.2923 no . .
H64A H23A 3.4947 no . .
H64A H23B 3.4694 no . .
H64A H40A 2.4470 no . 1_545
H64A H41B 3.2291 no . 1_545
H64A H71A 3.3933 no . 1_545
H64A H72A 3.1887 no . 1_545
H64B C5 2.9204 no . 3_647
H64B C6 2.9487 no . 3_647
H64B C41 3.5538 no . 1_545
H64B C72 3.2106 no . 1_545
H64B H5 2.4280 no . 3_647
H64B H6 2.4960 no . 3_647
H64B H40A 3.3182 no . 1_545
H64B H41A 3.5864 no . 1_545
H64B H41B 2.8502 no . 1_545
H64B H71A 3.2144 no . 1_545
H64B H72A 2.5876 no . 1_545
H64B H72B 3.0958 no . 1_545
H65A C40 3.3242 no . 1_545
H65A C41 3.0314 no . 1_545
H65A H5 2.8361 no . 3_647
H65A H32 3.2471 no . 3_657
H65A H33 2.9600 no . 3_657
H65A H40A 2.7821 no . 1_545
H65A H40B 2.9985 no . 3_657
H65A H41A 2.4692 no . 1_545
H65A H41B 2.9957 no . 1_545
H65A H42A 3.4517 no . 3_657
H65B C2 3.4771 no . 3_657
H65B C5 3.2476 no . 3_647
H65B C32 3.3455 no . 3_657
H65B H2 3.2179 no . 3_657
H65B H5 2.4261 no . 3_647
H65B H6 3.2553 no . 3_647
H65B H19A 3.0032 no . 3_657
H65B H32 2.8523 no . 3_657
H65B H33 3.2242 no . 3_657
H66A N3 3.4262 no . 3_657
H66A C3 3.0841 no . 3_657
H66A C24 3.4139 no . 3_657
H66A C33 3.2769 no . 3_657
H66A H3 2.8553 no . 3_657
H66A H24B 2.4875 no . 3_657
H66A H33 2.8845 no . 3_657
H66A H42A 3.1384 no . 3_657
H66A H43A 3.5742 no . 3_657
H66B C23 3.3700 no . .
H66B C42 3.5056 no . 3_657
H66B H23A 3.1164 no . .
H66B H23B 2.7064 no . .
H66B H24B 3.4961 no . 3_657
H66B H40A 3.5160 no . 1_545
H66B H42A 2.5479 no . 3_657
H66B H43A 3.5669 no . .
H67A C1 2.9827 no . 3_657
H67A C2 2.8652 no . 3_657
H67A C3 2.8744 no . 3_657
H67A C4 3.0110 no . 3_657
H67A C11 3.0579 no . 3_657
H67A C12 3.0622 no . 3_657
H67A H2 3.3620 no . 3_657
H67A H3 3.3694 no . 3_657
H67A H19A 3.5479 no . 3_657
H67A H24B 3.5827 no . 3_657
H67B N2 3.5593 no . 3_657
H67B C3 3.5709 no . 3_657
H67B C4 3.2586 no . 3_657
H67B C12 3.4561 no . 3_657
H67B C42 3.0492 no . .
H67B C43 3.2565 no . .
H67B H24B 2.9938 no . 3_657
H67B H42A 3.4320 no . .
H67B H42B 2.2452 no . .
H67B H43A 2.8878 no . .
H67B H43B 3.2949 no . .
H68A H63A 2.9393 no . 2_556
H68A H63B 3.4206 no . 2_556
H68A H70B 3.2404 no . 2_546
H68A H71A 3.3217 no . 2_546
H68B H6 3.0691 no . 4_444
H68B H7 3.3037 no . 4_444
H68B H18B 3.2923 no . 4_454
H68B H63A 3.4126 no . 2_556
H68B H63B 3.3296 no . 2_556
H68B H70B 3.2747 no . 2_546
H69A H9 3.1508 no . 4_454
H69A H16B 3.2430 no . 4_454
H69A H18B 2.7171 no . 4_454
H69A H45A 3.1765 no . 2_656
H69A H45B 3.5150 no . 2_656
H69B C9 3.5646 no . 4_454
H69B C49 3.3840 no . 2_556
H69B C50 3.3387 no . 2_556
H69B C63 3.1569 no . 2_556
H69B H9 3.1890 no . 4_454
H69B H18B 3.3212 no . 4_454
H69B H19A 3.5973 no . 4_454
H69B H50 3.3182 no . 2_556
H69B H63A 3.1335 no . 2_556
H69B H63B 2.4648 no . 2_556
H70A C8 2.9119 no . 4_454
H70A C9 3.3730 no . 4_454
H70A C14 3.3260 no . 4_454
H70A C50 3.5810 no . 2_556
H70A C51 3.4003 no . 2_556
H70A H8 2.5260 no . 4_454
H70A H9 3.0229 no . 4_454
H70A H51 3.3776 no . 2_556
H70B C49 3.5480 no . 2_556
H70B C50 3.3006 no . 2_556
H70B C51 3.1093 no . 2_556
H70B C52 3.1788 no . 2_556
H70B C60 3.4335 no . 2_556
H70B H51 3.4846 no . 2_556
H70B H68A 3.2404 no . 2_556
H70B H68B 3.2747 no . 2_556
H71A C57 3.5009 no . 1_565
H71A C63 3.3111 no . 1_565
H71A C64 3.5013 no . 1_565
H71A H56 3.4131 no . 1_565
H71A H57 3.0935 no . 1_565
H71A H63A 2.4650 no . 1_565
H71A H64A 3.3933 no . 1_565
H71A H64B 3.2144 no . 1_565
H71A H68A 3.3217 no . 2_556
H71B H45A 3.0436 no . 2_656
H71B H46A 3.3169 no . 2_656
H71B H56 3.0793 no . 1_565
H72A C64 3.3104 no . 1_565
H72A H39A 3.0000 no . .
H72A H41B 2.9075 no . .
H72A H64A 3.1887 no . 1_565
H72A H64B 2.5876 no . 1_565
H72B C6 3.0756 no . 3_657
H72B C7 3.3174 no . 3_657
H72B H6 3.0045 no . 3_657
H72B H7 3.4031 no . 3_657
H72B H64B 3.0958 no . 1_565

loop_
_geom_torsion_atom_site_label_1
_geom_torsion_atom_site_label_2
_geom_torsion_atom_site_label_3
_geom_torsion_atom_site_label_4
_geom_torsion
_geom_torsion_publ_flag
_geom_torsion_site_symmetry_1
_geom_torsion_site_symmetry_2
_geom_torsion_site_symmetry_3
_geom_torsion_site_symmetry_4
C1 N1 C15 C16 -167.43(18) no . . . .
C15 N1 C1 C2 -104.3(3) no . . . .
C15 N1 C1 C11 77.1(3) no . . . .
C1 N1 C19 C18 169.69(18) no . . . .
C19 N1 C1 C2 23.6(4) no . . . .
C19 N1 C1 C11 -154.94(19) no . . . .
C15 N1 C19 C18 -61.4(3) no . . . .
C19 N1 C15 C16 62.0(3) no . . . .
C4 N2 C20 C21 168.75(18) no . . . .
C20 N2 C4 C3 106.1(3) no . . . .
C20 N2 C4 C12 -77.0(3) no . . . .
C4 N2 C24 C23 -169.62(17) no . . . .
C24 N2 C4 C3 -21.3(4) no . . . .
C24 N2 C4 C12 155.56(19) no . . . .
C20 N2 C24 C23 61.5(3) no . . . .
C24 N2 C20 C21 -61.4(3) no . . . .
C25 N3 C39 C40 -165.70(19) no . . . .
C39 N3 C25 C26 -101.0(3) no . . . .
C39 N3 C25 C35 80.2(3) no . . . .
C25 N3 C43 C42 167.18(18) no . . . .
C43 N3 C25 C26 27.1(4) no . . . .
C43 N3 C25 C35 -151.60(19) no . . . .
C39 N3 C43 C42 -62.5(3) no . . . .
C43 N3 C39 C40 62.8(3) no . . . .
C28 N4 C44 C45 -167.61(19) no . . . .
C44 N4 C28 C27 -95.8(3) no . . . .
C44 N4 C28 C36 86.2(3) no . . . .
C28 N4 C48 C47 169.42(19) no . . . .
C48 N4 C28 C27 31.7(4) no . . . .
C48 N4 C28 C36 -146.3(2) no . . . .
C44 N4 C48 C47 -61.2(3) no . . . .
C48 N4 C44 C45 62.1(3) no . . . .
C49 N5 C63 C64 160.53(19) no . . . .
C63 N5 C49 C50 110.2(3) no . . . .
C63 N5 C49 C59 -74.6(3) no . . . .
C49 N5 C67 C66 -161.87(19) no . . . .
C67 N5 C49 C50 -22.0(4) no . . . .
C67 N5 C49 C59 153.2(2) no . . . .
C63 N5 C67 C66 63.2(3) no . . . .
C67 N5 C63 C64 -64.2(3) no . . . .
C52 N6 C68 C69 -166.8(2) no . . . .
C68 N6 C52 C51 -103.1(3) no . . . .
C68 N6 C52 C60 81.0(3) no . . . .
C52 N6 C72 C71 167.0(2) no . . . .
C72 N6 C52 C51 23.6(4) no . . . .
C72 N6 C52 C60 -152.2(3) no . . . .
C68 N6 C72 C71 -63.4(3) no . . . .
C72 N6 C68 C69 62.4(3) no . . . .
N1 C1 C2 C3 179.7(2) no . . . .
N1 C1 C11 C9 4.9(4) no . . . .
N1 C1 C11 C12 -179.75(19) no . . . .
C2 C1 C11 C9 -173.7(2) no . . . .
C2 C1 C11 C12 1.6(4) no . . . .
C11 C1 C2 C3 -1.8(4) no . . . .
C1 C2 C3 C4 -0.4(4) no . . . .
C2 C3 C4 N2 179.5(2) no . . . .
C2 C3 C4 C12 2.7(4) no . . . .
N2 C4 C12 C10 -3.2(4) no . . . .
N2 C4 C12 C11 -179.79(19) no . . . .
C3 C4 C12 C10 173.9(2) no . . . .
C3 C4 C12 C11 -2.7(4) no . . . .
C6 C5 C13 C10 -177.6(3) no . . . .
C6 C5 C13 C14 -0.4(4) no . . . .
C13 C5 C6 C7 0.2(4) no . . . .
C5 C6 C7 C8 -0.2(4) no . . . .
C6 C7 C8 C14 0.3(4) no . . . .
C7 C8 C14 C9 178.4(3) no . . . .
C7 C8 C14 C13 -0.5(4) no . . . .
C11 C9 C14 C8 -179.9(3) no . . . .
C11 C9 C14 C13 -1.0(4) no . . . .
C14 C9 C11 C1 177.2(2) no . . . .
C14 C9 C11 C12 1.9(4) no . . . .
C12 C10 C13 C5 179.6(2) no . . . .
C12 C10 C13 C14 2.3(4) no . . . .
C13 C10 C12 C4 -178.1(2) no . . . .
C13 C10 C12 C11 -1.4(4) no . . . .
C1 C11 C12 C4 0.6(4) no . . . .
C1 C11 C12 C10 -176.2(2) no . . . .
C9 C11 C12 C4 176.1(2) no . . . .
C9 C11 C12 C10 -0.7(4) no . . . .
C5 C13 C14 C8 0.5(4) no . . . .
C5 C13 C14 C9 -178.5(2) no . . . .
C10 C13 C14 C8 177.8(2) no . . . .
C10 C13 C14 C9 -1.1(4) no . . . .
N1 C15 C16 C17 -58.2(3) no . . . .
C15 C16 C17 C18 54.4(3) no . . . .
C16 C17 C18 C19 -54.0(3) no . . . .
C17 C18 C19 N1 57.5(3) no . . . .
N2 C20 C21 C22 57.7(3) no . . . .
C20 C21 C22 C23 -53.6(3) no . . . .
C21 C22 C23 C24 54.2(3) no . . . .
C22 C23 C24 N2 -58.6(3) no . . . .
N3 C25 C26 C27 -179.3(2) no . . . .
N3 C25 C35 C33 -0.2(4) no . . . .
N3 C25 C35 C36 179.21(19) no . . . .
C26 C25 C35 C33 -179.0(2) no . . . .
C26 C25 C35 C36 0.4(4) no . . . .
C35 C25 C26 C27 -0.6(4) no . . . .
C25 C26 C27 C28 -0.2(4) no . . . .
C26 C27 C28 N4 -176.8(2) no . . . .
C26 C27 C28 C36 1.1(4) no . . . .
N4 C28 C36 C34 -3.6(4) no . . . .
N4 C28 C36 C35 176.85(19) no . . . .
C27 C28 C36 C34 178.3(2) no . . . .
C27 C28 C36 C35 -1.2(4) no . . . .
C30 C29 C37 C34 177.8(3) no . . . .
C30 C29 C37 C38 -1.3(4) no . . . .
C37 C29 C30 C31 0.7(4) no . . . .
C29 C30 C31 C32 0.5(4) no . . . .
C30 C31 C32 C38 -1.1(4) no . . . .
C31 C32 C38 C33 -179.1(3) no . . . .
C31 C32 C38 C37 0.5(4) no . . . .
C35 C33 C38 C32 176.5(2) no . . . .
C35 C33 C38 C37 -3.0(4) no . . . .
C38 C33 C35 C25 -178.3(2) no . . . .
C38 C33 C35 C36 2.2(4) no . . . .
C36 C34 C37 C29 -177.7(2) no . . . .
C36 C34 C37 C38 1.3(4) no . . . .
C37 C34 C36 C28 178.3(2) no . . . .
C37 C34 C36 C35 -2.1(4) no . . . .
C25 C35 C36 C28 0.5(4) no . . . .
C25 C35 C36 C34 -179.1(2) no . . . .
C33 C35 C36 C28 179.9(2) no . . . .
C33 C35 C36 C34 0.3(4) no . . . .
C29 C37 C38 C32 0.7(4) no . . . .
C29 C37 C38 C33 -179.7(2) no . . . .
C34 C37 C38 C32 -178.4(2) no . . . .
C34 C37 C38 C33 1.2(4) no . . . .
N3 C39 C40 C41 -58.5(3) no . . . .
C39 C40 C41 C42 53.6(3) no . . . .
C40 C41 C42 C43 -54.1(3) no . . . .
C41 C42 C43 N3 58.9(3) no . . . .
N4 C44 C45 C46 -58.8(3) no . . . .
C44 C45 C46 C47 54.0(3) no . . . .
C45 C46 C47 C48 -53.0(3) no . . . .
C46 C47 C48 N4 57.1(3) no . . . .
N5 C49 C50 C51 174.7(2) no . . . .
N5 C49 C59 C57 -0.1(4) no . . . .
N5 C49 C59 C60 -174.8(2) no . . . .
C50 C49 C59 C57 175.4(3) no . . . .
C50 C49 C59 C60 0.6(4) no . . . .
C59 C49 C50 C51 -0.4(4) no . . . .
C49 C50 C51 C52 0.4(4) no . . . .
C50 C51 C52 N6 -176.5(3) no . . . .
C50 C51 C52 C60 -0.7(4) no . . . .
N6 C52 C60 C58 0.5(4) no . . . .
N6 C52 C60 C59 177.0(2) no . . . .
C51 C52 C60 C58 -175.5(3) no . . . .
C51 C52 C60 C59 1.0(4) no . . . .
C54 C53 C61 C58 178.8(3) no . . . .
C54 C53 C61 C62 0.0(4) no . . . .
C61 C53 C54 C55 -0.1(4) no . . . .
C53 C54 C55 C56 0.1(4) no . . . .
C54 C55 C56 C62 -0.1(4) no . . . .
C55 C56 C62 C57 -178.0(3) no . . . .
C55 C56 C62 C61 0.1(4) no . . . .
C59 C57 C62 C56 -179.4(3) no . . . .
C59 C57 C62 C61 2.4(4) no . . . .
C62 C57 C59 C49 -177.3(3) no . . . .
C62 C57 C59 C60 -2.5(4) no . . . .
C60 C58 C61 C53 -179.7(3) no . . . .
C60 C58 C61 C62 -0.9(4) no . . . .
C61 C58 C60 C52 177.4(3) no . . . .
C61 C58 C60 C59 0.8(4) no . . . .
C49 C59 C60 C52 -0.9(4) no . . . .
C49 C59 C60 C58 175.7(2) no . . . .
C57 C59 C60 C52 -175.8(2) no . . . .
C57 C59 C60 C58 0.8(4) no . . . .
C53 C61 C62 C56 -0.1(4) no . . . .
C53 C61 C62 C57 178.2(2) no . . . .
C58 C61 C62 C56 -178.9(3) no . . . .
C58 C61 C62 C57 -0.7(4) no . . . .
N5 C63 C64 C65 58.8(3) no . . . .
C63 C64 C65 C66 -53.4(3) no . . . .
C64 C65 C66 C67 53.1(3) no . . . .
C65 C66 C67 N5 -57.5(3) no . . . .
N6 C68 C69 C70 -59.2(3) no . . . .
C68 C69 C70 C71 57.8(3) no . . . .
C69 C70 C71 C72 -59.4(3) no . . . .
C70 C71 C72 N6 63.4(4) no . . . .
